data_4122812
loop_
_publ_author_name
'Crasto, David'
'Barcaro, Giovanni'
'Stener, Mauro'
'Sementa, Luca'
'Fortunelli, Alessandro'
'Dass, Amala'

_publ_section_title
;
 Au24(SAdm)16 Nanomolecules: X-ray Crystal Structure, Theoretical
 Analysis, Adaptability of Adamantane Ligands to Form Au23(SAdm)16 and
 Au25(SAdm)16, and Its Relation to Au25(SR)18.
;
_journal_issue 42
_journal_name_full 'Journal of the American Chemical Society'
_journal_page_first 14933
_journal_page_last 14940
_journal_paper_doi 10.1021/ja507738e
_journal_volume 136
_journal_year 2014
_chemical_formula_moiety 'C160 H240 Au24 S16'
_chemical_formula_sum 'C160 H240 Au24 S16'
_chemical_formula_weight 7403.66
_chemical_name_systematic
;
 ?
;
_space_group_crystal_system triclinic
_space_group_IT_number 2
_space_group_name_Hall '-P 1'
_space_group_name_H-M_alt 'P -1'
_symmetry_space_group_name_Hall '-P 1'
_symmetry_space_group_name_H-M 'P -1'
_atom_sites_solution_hydrogens geom
_atom_sites_solution_primary direct
_audit_creation_date 2014-07-29
_audit_creation_method
;
  Olex2 1.2
  (compiled Apr 23 2013 17:59:47, GUI svn.r4466)
;
_cell_angle_alpha 89.736(9)
_cell_angle_beta 77.790(8)
_cell_angle_gamma 80.239(9)
_cell_formula_units_Z 2
_cell_length_a 16.362(3)
_cell_length_b 19.900(3)
_cell_length_c 32.189(5)
_cell_measurement_reflns_used 9891
_cell_measurement_temperature 100
_cell_measurement_theta_max 21.64
_cell_measurement_theta_min 2.17
_cell_volume 10090(3)
_computing_cell_refinement 'SAINT+ Ver. 8.30C (Bruker-AXS, 2013)'
_computing_data_collection 'APEX2 Verr. 2013.2-0 (Buker-AXS, 2013)'
_computing_data_reduction 'SAINT+ Ver. 8.30C (Bruker-AXS, 2013)'
_computing_molecular_graphics
;
O. V. Dolomanov, L. J. Bourhis, R. J. Gildea, J. A. K. Howard and H. Puschmann,
OLEX2: a complete structure solution, refinement and analysis program.
J. Appl. Cryst. (2009). 42, 339-341.
;
_computing_publication_material
;
O. V. Dolomanov, L. J. Bourhis, R. J. Gildea, J. A. K. Howard and H. Puschmann,
OLEX2: a complete structure solution, refinement and analysis program.
J. Appl. Cryst. (2009). 42, 339-341.
;
_computing_structure_refinement 'SHELXTL (Sheldrick, 2008-2013)'
_computing_structure_solution 'SHELXTL (Sheldrick, 2008-2013)'
_diffrn_ambient_temperature 100.28
_diffrn_detector_area_resol_mean 7.9
_diffrn_detector_type 'CCD area detector'
_diffrn_measured_fraction_theta_full 0.783
_diffrn_measured_fraction_theta_max 0.992
_diffrn_measurement_device 'three-circle diffractometer'
_diffrn_measurement_device_type 'Bruker SMART APEX2 area detector'
_diffrn_measurement_method '0.50\% \w and 0.5\% \f scans'
_diffrn_radiation_collimation '0.5 mm double-pinhole'
_diffrn_radiation_monochromator 'equatorially mounted graphite'
_diffrn_radiation_probe x-ray
_diffrn_radiation_type 'Mo K\a'
_diffrn_radiation_wavelength 0.71073
_diffrn_radiation_xray_symbol K-L~3~
_diffrn_reflns_av_R_equivalents 0.0549
_diffrn_reflns_av_unetI/netI 0.0868
_diffrn_reflns_Laue_measured_fraction_full 0.783
_diffrn_reflns_Laue_measured_fraction_max 0.992
_diffrn_reflns_limit_h_max 17
_diffrn_reflns_limit_h_min -16
_diffrn_reflns_limit_k_max 21
_diffrn_reflns_limit_k_min -21
_diffrn_reflns_limit_l_max 35
_diffrn_reflns_limit_l_min -35
_diffrn_reflns_number 90503
_diffrn_reflns_point_group_measured_fraction_full 0.783
_diffrn_reflns_point_group_measured_fraction_max 0.992
_diffrn_reflns_theta_full 25.000
_diffrn_reflns_theta_max 22.99
_diffrn_reflns_theta_min 0.65
_diffrn_source 'sealed X-ray tube'
_diffrn_source_type 'Siemens, K FFCU 2K 90'
_diffrn_standards_number 0
_exptl_absorpt_coefficient_mu 17.571
_exptl_absorpt_correction_T_max 0.7451
_exptl_absorpt_correction_T_min 0.6547
_exptl_absorpt_correction_type multi-scan
_exptl_absorpt_process_details
;
SADABS-2012/1 (Bruker,2012) was used for absorption correction.
wR2(int) was 0.0637 before and 0.0501 after correction.
The Ratio of minimum to maximum transmission is 0.8787.
The \l/2 correction factor is 0.0015.
;
_exptl_crystal_colour '? ? brown'
_exptl_crystal_colour_primary brown
_exptl_crystal_density_diffrn 2.437
_exptl_crystal_density_method 'not measured'
_exptl_crystal_description plate
_exptl_crystal_F_000 6704
_exptl_crystal_size_max 0.1
_exptl_crystal_size_mid 0.1
_exptl_crystal_size_min 0.1
_refine_diff_density_max 1.791
_refine_diff_density_min -2.552
_refine_diff_density_rms 0.491
_refine_ls_extinction_method none
_refine_ls_goodness_of_fit_ref 1.047
_refine_ls_hydrogen_treatment constr
_refine_ls_matrix_type full
_refine_ls_number_parameters 1001
_refine_ls_number_reflns 27803
_refine_ls_number_restraints 4080
_refine_ls_restrained_S_all 0.993
_refine_ls_R_factor_all 0.0902
_refine_ls_R_factor_gt 0.0519
_refine_ls_shift/su_max 0.001
_refine_ls_shift/su_mean 0.000
_refine_ls_structure_factor_coef Fsqd
_refine_ls_weighting_details 'w=1/[\s^2^(Fo^2^)+(0.1000P)^2^] where P=(Fo^2^+2Fc^2^)/3'
_refine_ls_weighting_scheme calc
_refine_ls_wR_factor_gt 0.1646
_refine_ls_wR_factor_ref 0.1797
_reflns_Friedel_coverage 0.000
_reflns_number_gt 17696
_reflns_number_total 27803
_reflns_threshold_expression 'I > 2\s(I)'
_cod_data_source_file ja507738e_si_002.cif
_cod_data_source_block nov21_a
_cod_depositor_comments 'Adding full bibliography for 4122812.cif.'
_cod_database_code 4122812
_olex2_refinement_description
;
1. Others
 Fixed Uiso: H2A(0.093) H2B(0.093) H3(0.123) H4A(0.146) H4B(0.146) H5(0.165)
 H6A(0.17) H6B(0.17) H7(0.124) H8A(0.088) H8B(0.088) H9A(0.121) H9B(0.121)
 H10A(0.183) H10B(0.183) H2AA(0.122) H2AB(0.122) H3A(0.163) H4AA(0.126)
 H4AB(0.126) H5A(0.143) H6AA(0.131) H6AB(0.131) H7A(0.137) H8AA(0.129)
 H8AB(0.129) H9AA(0.09) H9AB(0.09) H10C(0.144) H10D(0.144) H2BA(0.11)
 H2BB(0.11) H3B(0.138) H4BA(0.135) H4BB(0.135) H5B(0.153) H6BA(0.184)
 H6BB(0.184) H7B(0.145) H8BA(0.115) H8BB(0.115) H9BA(0.125) H9BB(0.125)
 H10E(0.166) H10F(0.166) H2CA(0.091) H2CB(0.091) H3C(0.095) H4CA(0.111)
 H4CB(0.111) H5C(0.136) H6CA(0.142) H6CB(0.142) H7C(0.129) H8CA(0.091)
 H8CB(0.091) H9CA(0.076) H9CB(0.076) H10G(0.106) H10H(0.106) H2DA(0.081)
 H2DB(0.081) H3D(0.088) H4DA(0.139) H4DB(0.139) H5D(0.109) H6DA(0.117)
 H6DB(0.117) H7D(0.101) H8DA(0.071) H8DB(0.071) H9DA(0.073) H9DB(0.073)
 H10I(0.093) H10J(0.093) H2EA(0.139) H2EB(0.139) H3E(0.158) H4EA(0.189)
 H4EB(0.189) H5E(0.137) H6EA(0.129) H6EB(0.129) H7E(0.114) H8EA(0.087)
 H8EB(0.087) H9EA(0.12) H9EB(0.12) H10K(0.13) H10L(0.13) H2FA(0.057)
 H2FB(0.057) H3F(0.076) H4FA(0.056) H4FB(0.056) H5F(0.065) H6FA(0.065)
 H6FB(0.065) H7F(0.063) H8FA(0.069) H8FB(0.069) H9FA(0.058) H9FB(0.058)
 H10M(0.074) H10N(0.074) H2GA(0.06) H2GB(0.06) H3G(0.092) H4GA(0.101)
 H4GB(0.101) H5G(0.097) H6GA(0.099) H6GB(0.099) H7G(0.078) H8GA(0.066)
 H8GB(0.066) H9GA(0.09) H9GB(0.09) H10O(0.085) H10P(0.085) H2HA(0.054)
 H2HB(0.054) H3H(0.093) H4HA(0.087) H4HB(0.087) H5H(0.073) H6HA(0.088)
 H6HB(0.088) H7H(0.082) H8HA(0.075) H8HB(0.075) H9HA(0.048) H9HB(0.048)
 H10Q(0.082) H10R(0.082) H2IA(0.136) H2IB(0.136) H3I(0.172) H4IA(0.165)
 H4IB(0.165) H5I(0.156) H6IA(0.172) H6IB(0.172) H7I(0.171) H8IA(0.12)
 H8IB(0.12) H9IA(0.134) H9IB(0.134) H10S(0.19) H10T(0.19) H2JA(0.105)
 H2JB(0.105) H3J(0.111) H4JA(0.162) H4JB(0.162) H5J(0.129) H6JA(0.134)
 H6JB(0.134) H7J(0.118) H8JA(0.123) H8JB(0.123) H9JA(0.141) H9JB(0.141)
 H10U(0.129) H10V(0.129) H2KA(0.071) H2KB(0.071) H3K(0.098) H4KA(0.102)
 H4KB(0.102) H5K(0.091) H6KA(0.113) H6KB(0.113) H7K(0.079) H8KA(0.058)
 H8KB(0.058) H9KA(0.077) H9KB(0.077) H10W(0.099) H10X(0.099) H2LA(0.048)
 H2LB(0.048) H3L(0.066) H4LA(0.078) H4LB(0.078) H5L(0.084) H6LA(0.088)
 H6LB(0.088) H7L(0.074) H8LA(0.062) H8LB(0.062) H9LA(0.055) H9LB(0.055)
 H10Y(0.07) H10Z(0.07) H2MA(0.086) H2MB(0.086) H3M(0.091) H4MA(0.156)
 H4MB(0.156) H5M(0.127) H6MA(0.108) H6MB(0.108) H7M(0.086) H8MA(0.078)
 H8MB(0.078) H9MA(0.076) H9MB(0.076) H101(0.099) H102(0.099) H2NA(0.088)
 H2NB(0.088) H3N(0.113) H4NA(0.16) H4NB(0.16) H5N(0.144) H6NA(0.095)
 H6NB(0.095) H7N(0.1) H8NA(0.086) H8NB(0.086) H9NA(0.123) H9NB(0.123)
 H0AA(0.13) H1AA(0.13) H2OA(0.078) H2OB(0.078) H3O(0.106) H4OA(0.115)
 H4OB(0.115) H5O(0.092) H6OA(0.104) H6OB(0.104) H7O(0.083) H8OA(0.067)
 H8OB(0.067) H9OA(0.063) H9OB(0.063) H3AA(0.1) H5AA(0.1)
 Fixed X: H2A(0.925) H2B(0.8708) H3(0.9702) H4A(0.9552) H4B(0.9724) H5(0.8641)
 H6A(0.7316) H6B(0.8036) H7(0.7232) H8A(0.7221) H8B(0.6785) H9A(0.7631)
 H9B(0.8582) H10A(0.8344) H10B(0.8673) H2AA(1.1166) H2AB(1.1562) H3A(1.1794)
 H4AA(1.0576) H4AB(1.0557) H5A(0.9207) H6AA(0.9007) H6AB(0.9617) H7A(1.0209)
 H8AA(1.0604) H8AB(0.9599) H9AA(0.897) H9AB(0.9578) H10C(1.1578) H10D(1.1228)
 H2BA(0.77) H2BB(0.7268) H3B(0.6788) H4BA(0.6014) H4BB(0.6924) H5B(0.5848)
 H6BA(0.4879) H6BB(0.4736) H7B(0.474) H8BA(0.601) H8BB(0.5636) H9BA(0.6305)
 H9BB(0.7111) H10E(0.5814) H10F(0.5304) H2CA(0.5644) H2CB(0.5992) H3C(0.4511)
 H4CA(0.421) H4CB(0.4592) H5C(0.52) H6CA(0.6149) H6CB(0.5196) H7C(0.6117)
 H8CA(0.6952) H8CB(0.7216) H9CA(0.6667) H9CB(0.6056) H10G(0.5457) H10H(0.4763)
 H2DA(0.34) H2DB(0.367) H3D(0.2262) H4DA(0.2137) H4DB(0.2494) H5D(0.3255)
 H6DA(0.4154) H6DB(0.3179) H7D(0.397) H8DA(0.469) H8DB(0.509) H9DA(0.4665)
 H9DB(0.4021) H10I(0.3181) H10J(0.2574) H2EA(1.1474) H2EB(1.1042) H3E(1.2136)
 H4EA(1.1954) H4EB(1.1981) H5E(1.0888) H6EA(0.9686) H6EB(1.0507) H7E(0.9774)
 H8EA(0.962) H8EB(0.9128) H9EA(0.9793) H9EB(1.0702) H10K(1.0907) H10L(1.1262)
 H2FA(1.1002) H2FB(1.0669) H3F(1.085) H4FA(1.0016) H4FB(1.0582) H5F(0.9188)
 H6FA(0.8076) H6FB(0.8454) H7F(0.83) H8FA(0.9104) H8FB(0.8457) H9FA(0.8975)
 H9FB(0.996) H10M(0.971) H10N(0.9464) H2GA(0.4945) H2GB(0.4491) H3G(0.3425)
 H4GA(0.3597) H4GB(0.4413) H5G(0.4818) H6GA(0.4603) H6GB(0.3709) H7G(0.3656)
 H8GA(0.4602) H8GB(0.5139) H9GA(0.5861) H9GB(0.5806) H10O(0.3235) H10P(0.2845)
 H2HA(0.3736) H2HB(0.3963) H3H(0.2414) H4HA(0.1796) H4HB(0.2451) H5H(0.2608)
 H6HA(0.3165) H6HB(0.2239) H7H(0.3168) H8HA(0.4393) H8HB(0.4478) H9HA(0.4147)
 H9HB(0.3868) H10Q(0.3009) H10R(0.2143) H2IA(0.4367) H2IB(0.536) H3I(0.459)
 H4IA(0.3567) H4IB(0.3295) H5I(0.3142) H6IA(0.4379) H6IB(0.4262) H7I(0.5701)
 H8IA(0.6037) H8IB(0.5474) H9IA(0.3914) H9IB(0.348) H10S(0.5845) H10T(0.5184)
 H2JA(0.74) H2JB(0.759) H3J(0.7025) H4JA(0.7825) H4JB(0.7583) H5J(0.9011)
 H6JA(0.9997) H6JB(0.9351) H7J(0.9488) H8JA(0.9078) H8JB(0.9854) H9JA(0.9578)
 H9JB(0.863) H10U(0.8039) H10V(0.8126) H2KA(1.1337) H2KB(1.1207) H3K(1.2383)
 H4KA(1.2073) H4KB(1.1835) H5K(1.0763) H6KA(0.9918) H6KB(1.0872) H7K(1.0408)
 H8KA(1.0009) H8KB(0.9385) H9KA(0.9583) H9KB(1.0325) H10W(1.152) H10X(1.1865)
 H2LA(0.6165) H2LB(0.6428) H3L(0.5262) H4LA(0.5528) H4LB(0.5638) H5L(0.6744)
 H6LA(0.7751) H6LB(0.6839) H7L(0.7427) H8LA(0.7727) H8LB(0.8304) H9LA(0.7904)
 H9LB(0.7076) H10Y(0.6307) H10Z(0.5938) H2MA(0.7181) H2MB(0.6458) H3M(0.6706)
 H4MA(0.8066) H4MB(0.8172) H5M(0.9222) H6MA(0.8801) H6MB(0.8469) H7M(0.7343)
 H8MA(0.6839) H8MB(0.781) H9MA(0.898) H9MB(0.8741) H101(0.6289) H102(0.6892)
 H2NA(0.4967) H2NB(0.5509) H3N(0.486) H4NA(0.3356) H4NB(0.3672) H5N(0.2489)
 H6NA(0.2671) H6NB(0.2738) H7N(0.3856) H8NA(0.4896) H8NB(0.3976) H9NA(0.313)
 H9NB(0.352) H0AA(0.5041) H1AA(0.4231) H2OA(0.7305) H2OB(0.8138) H3O(0.853)
 H4OA(0.829) H4OB(0.7402) H5O(0.7552) H6OA(0.8559) H6OB(0.9032) H7O(0.9675)
 H8OA(0.883) H8OB(0.8458) H9OA(0.7157) H9OB(0.6696) H3AA(0.9544) H5AA(0.9663)
 Fixed Y: H2A(1.0321) H2B(0.9788) H3(1.0074) H4A(1.1227) H4B(1.1194)
 H5(1.2116) H6A(1.1866) H6B(1.1644) H7(1.0754) H8A(1.0188) H8B(1.0974)
 H9A(1.183) H9B(1.1575) H10A(0.983) H10B(1.0363) H2AA(1.1352) H2AB(1.1339)
 H3A(1.2381) H4AA(1.3169) H4AB(1.245) H5A(1.2921) H6AA(1.2987) H6AB(1.3501)
 H7A(1.2898) H8AA(1.1671) H8AB(1.1887) H9AA(1.1892) H9AB(1.1681) H10C(1.2435)
 H10D(1.3161) H2BA(1.253) H2BB(1.1939) H3B(1.3018) H4BA(1.3939) H4BB(1.3719)
 H5B(1.3914) H6BA(1.3137) H6BB(1.3567) H7B(1.2391) H8BA(1.157) H8BB(1.1913)
 H9BA(1.2837) H9BB(1.3077) H10E(1.2219) H10F(1.2986) H2CA(0.8928) H2CB(0.9321)
 H3C(0.919) H4CA(0.8071) H4CB(0.8143) H5C(0.7097) H6CA(0.7109) H6CB(0.7416)
 H7C(0.8143) H8CA(0.8674) H8CB(0.7861) H9CA(0.7223) H9CB(0.7625) H10G(0.9194)
 H10H(0.8723) H2DA(0.9397) H2DB(0.9679) H3D(1.0301) H4DA(1.096) H4DB(1.0181)
 H5D(1.0911) H6DA(1.1516) H6DB(1.1801) H7D(1.1644) H8DA(1.0518) H8DB(1.0755)
 H9DA(1.0318) H9DB(0.9785) H10I(1.0923) H10J(1.1428) H2EA(0.821) H2EB(0.7542)
 H3E(0.7371) H4EA(0.8116) H4EB(0.8562) H5E(0.9073) H6EA(0.8533) H6EB(0.8088)
 H7E(0.7357) H8EA(0.7525) H8EB(0.8182) H9EA(0.9242) H9EB(0.9257) H10K(0.683)
 H10L(0.7022) H2FA(1.0296) H2FB(1.0853) H3F(1.144) H4FA(1.122) H4FB(1.0517)
 H5F(1.036) H6FA(1.0882) H6FB(1.1452) H7F(1.1788) H8FA(1.1089) H8FB(1.0668)
 H9FA(0.9799) H9FB(0.9643) H10M(1.1954) H10N(1.2124) H2GA(1.1625) H2GB(1.1087)
 H3G(1.2089) H4GA(1.316) H4GB(1.2869) H5G(1.3321) H6GA(1.2752) H6GB(1.3081)
 H7G(1.1945) H8GA(1.1007) H8GB(1.1484) H9GA(1.2325) H9GB(1.2378) H10O(1.1499)
 H10P(1.2294) H2HA(0.8711) H2HB(0.8105) H3H(0.8429) H4HA(0.9568) H4HB(0.9585)
 H5H(1.0416) H6HA(1.0061) H6HB(0.9867) H7H(0.8909) H8HA(0.8389) H8HB(0.9158)
 H9HA(1.0087) H9HB(0.9914) H10Q(0.807) H10R(0.8604) H2IA(0.7334) H2IB(0.7026)
 H3I(0.6442) H4IA(0.5808) H4IB(0.6586) H5I(0.5844) H6IA(0.5214) H6IB(0.4943)
 H7I(0.5071) H8IA(0.6181) H8IB(0.5945) H9IA(0.6416) H9IB(0.696) H10S(0.5801)
 H10T(0.5306) H2JA(0.5812) H2JB(0.6516) H3J(0.586) H4JA(0.4783) H4JB(0.4766)
 H5J(0.4261) H6JA(0.4974) H6JB(0.4918) H7J(0.6083) H8JA(0.6645) H8JB(0.6029)
 H9JA(0.4914) H9JB(0.4822) H10U(0.6574) H10V(0.5921) H2KA(0.6627) H2KB(0.7432)
 H3K(0.7111) H4KA(0.6641) H4KB(0.616) H5K(0.6331) H6KA(0.7429) H6KB(0.7445)
 H7K(0.8402) H8KA(0.8221) H8KB(0.7917) H9KA(0.6666) H9KB(0.6153) H10W(0.8227)
 H10X(0.7945) H2LA(0.9018) H2LB(0.8364) H3L(0.9155) H4LA(1.0259) H4LB(1.0162)
 H5L(1.0663) H6LA(1.0004) H6LB(1.0163) H7L(0.8987) H8LA(0.8265) H8LB(0.8848)
 H9LA(0.9877) H9LB(0.9942) H10Y(0.8481) H10Z(0.9197) H2MA(0.7265) H2MB(0.6799)
 H3M(0.708) H4MA(0.6671) H4MB(0.7161) H5M(0.6177) H6MA(0.5115) H6MB(0.538)
 H7M(0.4996) H8MA(0.5543) H8MB(0.5179) H9MA(0.5894) H9MB(0.6704) H101(0.5992)
 H102(0.5936) H2NA(0.5663) H2NB(0.5429) H3N(0.4472) H4NA(0.4624) H4NB(0.5191)
 H5N(0.5676) H6NA(0.577) H6NB(0.4986) H7N(0.5086) H8NA(0.5781) H8NB(0.6249)
 H9NA(0.6621) H9NB(0.64) H0AA(0.4588) H1AA(0.4238) H2OA(0.3885) H2OB(0.4088)
 H3O(0.3027) H4OA(0.3066) H4OB(0.3302) H5O(0.4027) H6OA(0.4768) H6OB(0.3991)
 H7O(0.4553) H8OA(0.5006) H8OB(0.5393) H9OA(0.5085) H9OB(0.4506) H3AA(0.3793)
 H5AA(0.3388)
 Fixed Z: H2A(0.409) H2B(0.4342) H3(0.4764) H4A(0.4995) H4B(0.4487) H5(0.4767)
 H6A(0.5142) H6B(0.5409) H7(0.5416) H8A(0.4753) H8B(0.4756) H9A(0.4359)
 H9B(0.4096) H10A(0.5145) H10B(0.5415) H2AA(0.2276) H2AB(0.2691) H3A(0.2305)
 H4AA(0.2223) H4AB(0.2007) H5A(0.241) H6AA(0.316) H6AB(0.2946) H7A(0.3484)
 H8AA(0.3412) H8AB(0.3456) H9AA(0.2801) H9AB(0.2344) H10C(0.3072) H10D(0.2901)
 H2BA(0.317) H2BB(0.3422) H3B(0.384) H4BA(0.3539) H4BB(0.323) H5B(0.2839)
 H6BA(0.2902) H6BB(0.3339) H7B(0.3488) H8BA(0.3216) H8BB(0.2829) H9BA(0.2423)
 H9BB(0.2548) H10E(0.3892) H10F(0.3961) H2CA(0.409) H2CB(0.4432) H3C(0.4729)
 H4CA(0.484) H4CB(0.4344) H5C(0.4585) H6CA(0.505) H6CB(0.5289) H7C(0.5441)
 H8CA(0.4865) H8CB(0.481) H9CA(0.4286) H9CB(0.4004) H10G(0.5212) H10H(0.5387)
 H2DA(0.3433) H2DB(0.2965) H3D(0.3308) H4DA(0.394) H4DB(0.402) H5D(0.4295)
 H6DA(0.3814) H6DB(0.3809) H7D(0.3097) H8DA(0.283) H8DB(0.3207) H9DA(0.3943)
 H9DB(0.4031) H10I(0.2825) H10J(0.3192) H2EA(0.2756) H2EB(0.2771) H3E(0.32)
 H4EA(0.3798) H4EB(0.3382) H5E(0.3945) H6EA(0.4164) H6EB(0.4288) H7E(0.3977)
 H8EA(0.3251) H8EB(0.3542) H9EA(0.3524) H9EB(0.3219) H10K(0.3426) H10L(0.383)
 H2FA(0.102) H2FB(0.1404) H3F(0.0727) H4FA(0.0239) H4FB(0.0325) H5F(0.0334)
 H6FA(0.0893) H6FB(0.0594) H7F(0.1321) H8FA(0.1761) H8FB(0.1612) H9FA(0.1016)
 H9FB(0.0786) H10M(0.1302) H10N(0.0852) H2GA(0.2217) H2GB(0.202) H3G(0.2315)
 H4GA(0.201) H4GB(0.2198) H5G(0.1525) H6GA(0.0921) H6GB(0.1218) H7G(0.1011)
 H8GA(0.1226) H8GB(0.0916) H9GA(0.1217) H9GB(0.172) H10O(0.1694) H10P(0.1693)
 H2HA(0.2412) H2HB(0.2058) H3H(0.2267) H4HA(0.216) H4HB(0.2463) H5H(0.1947)
 H6HA(0.1224) H6HB(0.1382) H7H(0.1005) H8HA(0.1269) H8HB(0.1142) H9HA(0.1708)
 H9HB(0.2199) H10Q(0.1532) H10R(0.1572) H2IA(0.3735) H2IB(0.3655) H3I(0.4248)
 H4IA(0.4106) H4IB(0.3992) H5I(0.3457) H6IA(0.3017) H6IB(0.3492) H7I(0.3244)
 H8IA(0.3047) H8IB(0.274) H9IA(0.2866) H9IB(0.3248) H10S(0.3795) H10T(0.3976)
 H2JA(0.3405) H2JB(0.3572) H3J(0.4187) H4JA(0.4288) H4JB(0.3833) H5J(0.3787)
 H6JA(0.387) H6JB(0.4313) H7J(0.4207) H8JA(0.3598) H8JB(0.3443) H9JA(0.3179)
 H9JB(0.3163) H10U(0.4274) H10V(0.4565) H2KA(0.1426) H2KB(0.152) H3K(0.0903)
 H4KA(0.0287) H4KB(0.0678) H5K(0.0286) H6KA(0.0305) H6KB(0.0055) H7K(0.0539)
 H8KA(0.1291) H8KB(0.1048) H9KA(0.0893) H9KB(0.1043) H10W(0.0919) H10X(0.0437)
 H2LA(0.0896) H2LB(0.0577) H3L(0.0369) H4LA(0.0152) H4LB(0.0632) H5L(0.0235)
 H6LA(-0.0315) H6LB(-0.0438) H7L(-0.0591) H8LA(-0.0017) H8LB(-0.0075)
 H9LA(0.0433) H9LB(0.081) H10Y(-0.0188) H10Z(-0.0366) H2MA(0.0114) H2MB(0.0215)
 H3M(-0.0543) H4MA(-0.0976) H4MB(-0.0606) H5M(-0.0696) H6MA(-0.0493) H6MB(-
 0.0909) H7M(-0.0425) H8MA(0.0273) H8MB(0.0217) H9MA(0.0056) H9MB(0.0016) H101(-
 0.0354) H102(-0.082) H2NA(0.1968) H2NB(0.15) H3N(0.1825) H4NA(0.202)
 H4NB(0.2269) H5N(0.199) H6NA(0.1243) H6NB(0.1369) H7N(0.0779) H8NA(0.0854)
 H8NB(0.0913) H9NA(0.1653) H9NB(0.206) H0AA(0.1064) H1AA(0.1247) H2OA(0.2051)
 H2OB(0.2169) H3O(0.1732) H4OA(0.1029) H4OB(0.1355) H5O(0.0771) H6OA(0.0714)
 H6OB(0.0633) H7O(0.1099) H8OA(0.178) H8OB(0.1404) H9OA(0.1204) H9OB(0.1453)
 H3AA(0.1675) H5AA(0.1231)
;
_shelx_estimated_absorpt_t_max 0.272
_shelx_estimated_absorpt_t_min 0.272
_shelx_space_group_comment
;
The symmetry employed for this shelxl refinement is uniquely defined
by the following loop, which should always be used as a source of
symmetry information in preference to the above space-group names.
They are only intended as comments.
;
_shelxl_version_number 2013-4

loop_
_space_group_symop_operation_xyz
'x, y, z'
'-x, -y, -z'

loop_
_atom_site_label
_atom_site_type_symbol
_atom_site_fract_x
_atom_site_fract_y
_atom_site_fract_z
_atom_site_U_iso_or_equiv
_atom_site_adp_type
_atom_site_occupancy
_atom_site_site_symmetry_order
_atom_site_calc_flag
_atom_site_refinement_flags_posn
_atom_site_refinement_flags_adp
Au1 Au 0.87735(7) 1.06198(5) 0.33337(3) 0.0522(3) Uani 1 1 d . .
Au2 Au 0.75118(6) 0.94893(6) 0.38549(3) 0.0529(3) Uani 1 1 d . .
Au3 Au 0.72481(6) 0.81806(5) 0.32589(3) 0.0453(3) Uani 1 1 d . .
Au4 Au 0.66021(6) 0.95790(5) 0.31253(3) 0.0430(3) Uani 1 1 d . .
Au5 Au 0.75323(6) 1.05359(5) 0.28029(3) 0.0476(3) Uani 1 1 d . .
Au6 Au 0.83148(6) 0.92816(5) 0.29195(3) 0.0404(2) Uani 1 1 d . .
Au7 Au 0.99691(6) 1.01722(5) 0.22990(3) 0.0488(3) Uani 1 1 d . .
Au8 Au 0.86637(6) 0.92728(5) 0.19591(3) 0.0428(3) Uani 1 1 d . .
Au9 Au 0.95458(6) 0.78733(5) 0.22521(3) 0.0430(3) Uani 1 1 d . .
Au10 Au 0.80715(6) 0.71644(5) 0.27007(3) 0.0449(3) Uani 1 1 d . .
Au11 Au 0.75604(5) 0.84165(4) 0.23911(2) 0.0358(2) Uani 1 1 d . .
Au12 Au 0.69795(6) 0.97337(5) 0.22489(3) 0.0405(3) Uani 1 1 d . .
Au13 Au 0.68083(6) 1.11975(5) 0.20457(3) 0.0423(3) Uani 1 1 d . .
Au14 Au 0.53935(6) 0.90634(5) 0.25521(3) 0.0419(3) Uani 1 1 d . .
Au15 Au 0.63994(6) 0.76213(5) 0.27125(3) 0.0463(3) Uani 1 1 d . .
Au16 Au 0.79040(7) 0.57208(5) 0.24685(3) 0.0563(3) Uani 1 1 d . .
Au17 Au 0.69062(6) 0.65099(5) 0.19099(3) 0.0441(3) Uani 1 1 d . .
Au18 Au 0.50490(6) 0.70948(5) 0.21426(3) 0.0486(3) Uani 1 1 d . .
Au19 Au 0.64556(6) 0.78304(5) 0.17814(3) 0.0391(2) Uani 1 1 d . .
Au20 Au 0.80996(5) 0.73395(5) 0.17485(3) 0.0397(2) Uani 1 1 d . .
Au21 Au 0.58558(5) 0.98987(5) 0.16701(3) 0.0384(2) Uani 1 1 d . .
Au22 Au 0.75209(5) 0.88518(5) 0.15521(3) 0.0366(2) Uani 1 1 d . .
Au23 Au 0.77868(6) 0.74780(5) 0.08709(3) 0.0458(3) Uani 1 1 d . .
Au24 Au 0.62419(7) 0.66214(5) 0.11281(3) 0.0554(3) Uani 1 1 d . .
S1 S 0.7581(4) 1.0637(3) 0.38733(18) 0.0548(18) Uani 1 1 d D .
C1 C 0.7987(8) 1.0772(7) 0.4351(3) 0.072(8) Uiso 1 1 d D .
C2 C 0.8818(10) 1.0262(9) 0.4348(5) 0.078(9) Uiso 1 1 d D .
H2A H 0.9250 1.0321 0.4090 0.093 Uiso 1 1 calc R U
H2B H 0.8708 0.9788 0.4342 0.093 Uiso 1 1 calc R U
C3 C 0.9162(11) 1.0395(10) 0.4761(5) 0.102(11) Uiso 1 1 d D .
H3 H 0.9702 1.0074 0.4764 0.123 Uiso 1 1 calc R U
C4 C 0.9305(11) 1.1134(11) 0.4750(7) 0.121(13) Uiso 1 1 d D .
H4A H 0.9552 1.1227 0.4995 0.146 Uiso 1 1 calc R U
H4B H 0.9724 1.1194 0.4487 0.146 Uiso 1 1 calc R U
C5 C 0.8516(13) 1.1641(9) 0.4764(6) 0.137(15) Uiso 1 1 d D .
H5 H 0.8641 1.2116 0.4767 0.165 Uiso 1 1 calc R U
C6 C 0.7846(14) 1.1543(10) 0.5148(6) 0.141(15) Uiso 1 1 d D .
H6A H 0.7316 1.1866 0.5142 0.170 Uiso 1 1 calc R U
H6B H 0.8036 1.1644 0.5409 0.170 Uiso 1 1 calc R U
C7 C 0.7668(11) 1.0809(11) 0.5155(4) 0.103(11) Uiso 1 1 d D .
H7 H 0.7232 1.0754 0.5416 0.124 Uiso 1 1 calc R U
C8 C 0.7328(9) 1.0664(10) 0.4753(4) 0.073(8) Uiso 1 1 d D .
H8A H 0.7221 1.0188 0.4753 0.088 Uiso 1 1 calc R U
H8B H 0.6785 1.0974 0.4756 0.088 Uiso 1 1 calc R U
C9 C 0.8162(13) 1.1504(7) 0.4356(5) 0.100(11) Uiso 1 1 d D .
H9A H 0.7631 1.1830 0.4359 0.121 Uiso 1 1 calc R U
H9B H 0.8582 1.1575 0.4096 0.121 Uiso 1 1 calc R U
C10 C 0.8468(14) 1.0299(11) 0.5152(6) 0.152(16) Uiso 1 1 d D .
H10A H 0.8344 0.9830 0.5145 0.183 Uiso 1 1 calc R U
H10B H 0.8673 1.0363 0.5415 0.183 Uiso 1 1 calc R U
S2 S 1.0107(4) 1.0647(3) 0.29182(19) 0.0538(18) Uani 1 1 d D .
C1A C 1.0228(9) 1.1542(5) 0.2839(4) 0.064(7) Uiso 1 1 d D .
C2A C 1.1112(9) 1.1580(7) 0.2555(6) 0.102(11) Uiso 1 1 d D .
H2AA H 1.1166 1.1352 0.2276 0.122 Uiso 1 1 calc R U
H2AB H 1.1562 1.1339 0.2691 0.122 Uiso 1 1 calc R U
C3A C 1.1228(11) 1.2353(8) 0.2489(6) 0.136(14) Uiso 1 1 d D .
H3A H 1.1794 1.2381 0.2305 0.163 Uiso 1 1 calc R U
C4A C 1.0511(13) 1.2690(9) 0.2282(5) 0.105(11) Uiso 1 1 d D .
H4AA H 1.0576 1.3169 0.2223 0.126 Uiso 1 1 calc R U
H4AB H 1.0557 1.2450 0.2007 0.126 Uiso 1 1 calc R U
C5A C 0.9654(12) 1.2679(7) 0.2553(6) 0.119(13) Uiso 1 1 d D .
H5A H 0.9207 1.2921 0.2410 0.143 Uiso 1 1 calc R U
C6A C 0.9572(12) 1.3013(8) 0.2981(6) 0.109(12) Uiso 1 1 d D .
H6AA H 0.9007 1.2987 0.3160 0.131 Uiso 1 1 calc R U
H6AB H 0.9617 1.3501 0.2946 0.131 Uiso 1 1 calc R U
C7A C 1.0268(13) 1.2663(8) 0.3202(5) 0.114(12) Uiso 1 1 d D .
H7A H 1.0209 1.2898 0.3484 0.137 Uiso 1 1 calc R U
C8A C 1.0159(13) 1.1906(7) 0.3270(4) 0.108(11) Uiso 1 1 d D .
H8AA H 1.0604 1.1671 0.3412 0.129 Uiso 1 1 calc R U
H8AB H 0.9599 1.1887 0.3456 0.129 Uiso 1 1 calc R U
C9A C 0.9538(10) 1.1910(7) 0.2622(6) 0.075(8) Uiso 1 1 d D .
H9AA H 0.8970 1.1892 0.2801 0.090 Uiso 1 1 calc R U
H9AB H 0.9578 1.1681 0.2344 0.090 Uiso 1 1 calc R U
C10A C 1.1139(12) 1.2682(10) 0.2931(7) 0.120(13) Uiso 1 1 d D .
H10C H 1.1578 1.2435 0.3072 0.144 Uiso 1 1 calc R U
H10D H 1.1228 1.3161 0.2901 0.144 Uiso 1 1 calc R U
S3 S 0.7496(4) 1.1628(3) 0.25155(18) 0.0461(16) Uani 1 1 d D .
C1B C 0.6748(7) 1.2247(6) 0.2893(4) 0.048(6) Uiso 1 1 d D .
C2B C 0.7153(10) 1.2371(9) 0.3274(5) 0.092(10) Uiso 1 1 d D .
H2BA H 0.7700 1.2530 0.3170 0.110 Uiso 1 1 calc R U
H2BB H 0.7268 1.1939 0.3422 0.110 Uiso 1 1 calc R U
C3B C 0.6531(12) 1.2927(10) 0.3595(5) 0.115(12) Uiso 1 1 d D .
H3B H 0.6788 1.3018 0.3840 0.138 Uiso 1 1 calc R U
C4B C 0.6375(14) 1.3571(8) 0.3344(7) 0.113(12) Uiso 1 1 d D .
H4BA H 0.6014 1.3939 0.3539 0.135 Uiso 1 1 calc R U
H4BB H 0.6924 1.3719 0.3230 0.135 Uiso 1 1 calc R U
C5B C 0.5957(13) 1.3474(8) 0.2985(6) 0.127(13) Uiso 1 1 d D .
H5B H 0.5848 1.3914 0.2839 0.153 Uiso 1 1 calc R U
C6B C 0.5137(11) 1.3218(11) 0.3145(7) 0.154(16) Uiso 1 1 d D .
H6BA H 0.4879 1.3137 0.2902 0.184 Uiso 1 1 calc R U
H6BB H 0.4736 1.3567 0.3339 0.184 Uiso 1 1 calc R U
C7B C 0.5292(10) 1.2552(10) 0.3381(6) 0.121(13) Uiso 1 1 d D .
H7B H 0.4740 1.2391 0.3488 0.145 Uiso 1 1 calc R U
C8B C 0.5903(9) 1.2002(8) 0.3067(6) 0.096(10) Uiso 1 1 d D .
H8BA H 0.6010 1.1570 0.3216 0.115 Uiso 1 1 calc R U
H8BB H 0.5636 1.1913 0.2829 0.115 Uiso 1 1 calc R U
C9B C 0.6571(12) 1.2915(7) 0.2664(5) 0.104(11) Uiso 1 1 d D .
H9BA H 0.6305 1.2837 0.2423 0.125 Uiso 1 1 calc R U
H9BB H 0.7111 1.3077 0.2548 0.125 Uiso 1 1 calc R U
C10B C 0.5698(13) 1.2657(11) 0.3750(5) 0.138(15) Uiso 1 1 d D .
H10E H 0.5814 1.2219 0.3892 0.166 Uiso 1 1 calc R U
H10F H 0.5304 1.2986 0.3961 0.166 Uiso 1 1 calc R U
S4 S 0.7453(4) 0.8354(3) 0.39516(16) 0.0498(17) Uani 1 1 d D .
C1C C 0.6516(7) 0.8277(7) 0.4368(3) 0.047(6) Uiso 1 1 d D .
C2C C 0.5796(8) 0.8895(7) 0.4372(5) 0.076(8) Uiso 1 1 d D .
H2CA H 0.5644 0.8928 0.4090 0.091 Uiso 1 1 calc R U
H2CB H 0.5992 0.9321 0.4432 0.091 Uiso 1 1 calc R U
C3C C 0.4988(9) 0.8801(9) 0.4727(5) 0.080(9) Uiso 1 1 d D .
H3C H 0.4511 0.9190 0.4729 0.095 Uiso 1 1 calc R U
C4C C 0.4729(9) 0.8127(10) 0.4630(6) 0.092(10) Uiso 1 1 d D .
H4CA H 0.4210 0.8071 0.4840 0.111 Uiso 1 1 calc R U
H4CB H 0.4592 0.8143 0.4344 0.111 Uiso 1 1 calc R U
C5C C 0.5403(10) 0.7527(9) 0.4642(5) 0.113(12) Uiso 1 1 d D .
H5C H 0.5200 0.7097 0.4585 0.136 Uiso 1 1 calc R U
C6C C 0.5675(13) 0.7495(9) 0.5060(6) 0.118(13) Uiso 1 1 d D .
H6CA H 0.6149 0.7109 0.5050 0.142 Uiso 1 1 calc R U
H6CB H 0.5196 0.7416 0.5289 0.142 Uiso 1 1 calc R U
C7C C 0.5961(10) 0.8165(10) 0.5157(4) 0.108(11) Uiso 1 1 d D .
H7C H 0.6117 0.8143 0.5441 0.129 Uiso 1 1 calc R U
C8C C 0.6752(9) 0.8249(10) 0.4807(4) 0.076(8) Uiso 1 1 d D .
H8CA H 0.6952 0.8674 0.4865 0.091 Uiso 1 1 calc R U
H8CB H 0.7216 0.7861 0.4810 0.091 Uiso 1 1 calc R U
C9C C 0.6206(9) 0.7616(7) 0.4286(5) 0.063(7) Uiso 1 1 d D .
H9CA H 0.6667 0.7223 0.4286 0.076 Uiso 1 1 calc R U
H9CB H 0.6056 0.7625 0.4004 0.076 Uiso 1 1 calc R U
C10C C 0.5257(11) 0.8767(10) 0.5157(5) 0.088(10) Uiso 1 1 d D .
H10G H 0.5457 0.9194 0.5212 0.106 Uiso 1 1 calc R U
H10H H 0.4763 0.8723 0.5387 0.106 Uiso 1 1 calc R U
S5 S 0.5228(4) 0.9268(3) 0.32735(17) 0.0440(16) Uani 1 1 d D .
C1D C 0.4353(7) 1.0000(5) 0.3390(4) 0.053(7) Uiso 1 1 d D .
C2D C 0.3552(8) 0.9800(7) 0.3272(6) 0.067(8) Uiso 1 1 d D .
H2DA H 0.3400 0.9397 0.3433 0.081 Uiso 1 1 calc R U
H2DB H 0.3670 0.9679 0.2965 0.081 Uiso 1 1 calc R U
C3D C 0.2784(8) 1.0421(8) 0.3383(5) 0.073(8) Uiso 1 1 d D .
H3D H 0.2262 1.0301 0.3308 0.088 Uiso 1 1 calc R U
C4D C 0.2632(10) 1.0588(10) 0.3860(5) 0.116(12) Uiso 1 1 d D .
H4DA H 0.2137 1.0960 0.3940 0.139 Uiso 1 1 calc R U
H4DB H 0.2494 1.0181 0.4020 0.139 Uiso 1 1 calc R U
C5D C 0.3383(10) 1.0799(8) 0.3982(5) 0.091(10) Uiso 1 1 d D .
H5D H 0.3255 1.0911 0.4295 0.109 Uiso 1 1 calc R U
C6D C 0.3639(12) 1.1400(8) 0.3736(6) 0.097(10) Uiso 1 1 d D .
H6DA H 0.4154 1.1516 0.3814 0.117 Uiso 1 1 calc R U
H6DB H 0.3179 1.1801 0.3809 0.117 Uiso 1 1 calc R U
C7D C 0.3819(10) 1.1235(7) 0.3257(5) 0.084(9) Uiso 1 1 d D .
H7D H 0.3970 1.1644 0.3097 0.101 Uiso 1 1 calc R U
C8D C 0.4573(9) 1.0627(6) 0.3139(5) 0.059(7) Uiso 1 1 d D .
H8DA H 0.4690 1.0518 0.2830 0.071 Uiso 1 1 calc R U
H8DB H 0.5090 1.0755 0.3207 0.071 Uiso 1 1 calc R U
C9D C 0.4158(10) 1.0187(8) 0.3865(4) 0.061(7) Uiso 1 1 d D .
H9DA H 0.4665 1.0318 0.3943 0.073 Uiso 1 1 calc R U
H9DB H 0.4021 0.9785 0.4031 0.073 Uiso 1 1 calc R U
C10D C 0.3050(11) 1.1037(8) 0.3133(5) 0.078(9) Uiso 1 1 d D .
H10I H 0.3181 1.0923 0.2825 0.093 Uiso 1 1 calc R U
H10J H 0.2574 1.1428 0.3192 0.093 Uiso 1 1 calc R U
S6 S 0.9727(4) 0.8715(3) 0.27037(17) 0.0458(16) Uani 1 1 d D .
C1E C 1.0236(8) 0.8366(6) 0.3133(3) 0.037(5) Uiso 1 1 d D .
C2E C 1.1115(9) 0.7929(10) 0.2944(5) 0.116(12) Uiso 1 1 d D .
H2EA H 1.1474 0.8210 0.2756 0.139 Uiso 1 1 calc R U
H2EB H 1.1042 0.7542 0.2771 0.139 Uiso 1 1 calc R U
C3E C 1.1564(10) 0.7649(10) 0.3317(6) 0.131(14) Uiso 1 1 d D .
H3E H 1.2136 0.7371 0.3200 0.158 Uiso 1 1 calc R U
C4E C 1.1644(11) 0.8270(11) 0.3572(7) 0.158(17) Uiso 1 1 d D .
H4EA H 1.1954 0.8116 0.3798 0.189 Uiso 1 1 calc R U
H4EB H 1.1981 0.8562 0.3382 0.189 Uiso 1 1 calc R U
C5E C 1.0805(13) 0.8683(9) 0.3772(5) 0.114(12) Uiso 1 1 d D .
H5E H 1.0888 0.9073 0.3945 0.137 Uiso 1 1 calc R U
C6E C 1.0248(13) 0.8253(10) 0.4047(5) 0.107(11) Uiso 1 1 d D .
H6EA H 0.9686 0.8533 0.4164 0.129 Uiso 1 1 calc R U
H6EB H 1.0507 0.8088 0.4288 0.129 Uiso 1 1 calc R U
C7E C 1.0136(11) 0.7642(9) 0.3788(5) 0.095(10) Uiso 1 1 d D .
H7E H 0.9774 0.7357 0.3977 0.114 Uiso 1 1 calc R U
C8E C 0.9696(9) 0.7914(9) 0.3421(5) 0.073(8) Uiso 1 1 d D .
H8EA H 0.9620 0.7525 0.3251 0.087 Uiso 1 1 calc R U
H8EB H 0.9128 0.8182 0.3542 0.087 Uiso 1 1 calc R U
C9E C 1.0353(13) 0.8963(7) 0.3401(5) 0.100(11) Uiso 1 1 d D .
H9EA H 0.9793 0.9242 0.3524 0.120 Uiso 1 1 calc R U
H9EB H 1.0702 0.9257 0.3219 0.120 Uiso 1 1 calc R U
C10E C 1.0988(13) 0.7214(8) 0.3599(6) 0.109(11) Uiso 1 1 d D .
H10K H 1.0907 0.6830 0.3426 0.130 Uiso 1 1 calc R U
H10L H 1.1262 0.7022 0.3830 0.130 Uiso 1 1 calc R U
S7 S 0.9948(3) 0.9641(3) 0.16735(17) 0.0422(15) Uani 1 1 d D .
C1F C 0.9716(7) 1.0322(5) 0.1306(3) 0.035(5) Uiso 1 1 d D .
C2F C 1.0518(8) 1.0650(7) 0.1156(4) 0.047(6) Uiso 1 1 d D .
H2FA H 1.1002 1.0296 0.1020 0.057 Uiso 1 1 calc R U
H2FB H 1.0669 1.0853 0.1404 0.057 Uiso 1 1 calc R U
C3F C 1.0339(9) 1.1222(7) 0.0828(4) 0.063(7) Uiso 1 1 d D .
H3F H 1.0850 1.1440 0.0727 0.076 Uiso 1 1 calc R U
C4F C 1.0104(9) 1.0878(8) 0.0456(4) 0.047(6) Uiso 1 1 d D .
H4FA H 1.0016 1.1220 0.0239 0.056 Uiso 1 1 calc R U
H4FB H 1.0582 1.0517 0.0325 0.056 Uiso 1 1 calc R U
C5F C 0.9322(9) 1.0571(7) 0.0587(4) 0.054(7) Uiso 1 1 d D .
H5F H 0.9188 1.0360 0.0334 0.065 Uiso 1 1 calc R U
C6F C 0.8583(9) 1.1099(8) 0.0799(5) 0.054(7) Uiso 1 1 d D .
H6FA H 0.8076 1.0882 0.0893 0.065 Uiso 1 1 calc R U
H6FB H 0.8454 1.1452 0.0594 0.065 Uiso 1 1 calc R U
C7F C 0.8790(9) 1.1432(7) 0.1185(4) 0.052(7) Uiso 1 1 d D .
H7F H 0.8300 1.1788 0.1321 0.063 Uiso 1 1 calc R U
C8F C 0.8969(9) 1.0876(7) 0.1512(4) 0.057(7) Uiso 1 1 d D .
H8FA H 0.9104 1.1089 0.1761 0.069 Uiso 1 1 calc R U
H8FB H 0.8457 1.0668 0.1612 0.069 Uiso 1 1 calc R U
C9F C 0.9489(10) 1.0007(6) 0.0921(4) 0.048(6) Uiso 1 1 d D .
H9FA H 0.8975 0.9799 0.1016 0.058 Uiso 1 1 calc R U
H9FB H 0.9960 0.9643 0.0786 0.058 Uiso 1 1 calc R U
C10F C 0.9575(10) 1.1753(7) 0.1049(5) 0.062(7) Uiso 1 1 d D .
H10M H 0.9710 1.1954 0.1302 0.074 Uiso 1 1 calc R U
H10N H 0.9464 1.2124 0.0852 0.074 Uiso 1 1 calc R U
S8 S 0.6218(4) 1.0946(3) 0.14869(18) 0.0475(16) Uani 1 1 d D .
C1G C 0.5244(7) 1.1586(6) 0.1548(4) 0.058(7) Uiso 1 1 d D .
C2G C 0.4647(8) 1.1547(8) 0.1988(4) 0.050(6) Uiso 1 1 d D .
H2GA H 0.4945 1.1625 0.2217 0.060 Uiso 1 1 calc R U
H2GB H 0.4491 1.1087 0.2020 0.060 Uiso 1 1 calc R U
C3G C 0.3814(9) 1.2105(8) 0.2031(5) 0.076(9) Uiso 1 1 d D .
H3G H 0.3425 1.2089 0.2315 0.092 Uiso 1 1 calc R U
C4G C 0.4103(11) 1.2796(8) 0.1973(5) 0.084(9) Uiso 1 1 d D .
H4GA H 0.3597 1.3160 0.2010 0.101 Uiso 1 1 calc R U
H4GB H 0.4413 1.2869 0.2198 0.101 Uiso 1 1 calc R U
C5G C 0.4661(10) 1.2856(7) 0.1550(5) 0.081(9) Uiso 1 1 d D .
H5G H 0.4818 1.3321 0.1525 0.097 Uiso 1 1 calc R U
C6G C 0.4219(12) 1.2726(8) 0.1201(5) 0.083(9) Uiso 1 1 d D .
H6GA H 0.4603 1.2752 0.0921 0.099 Uiso 1 1 calc R U
H6GB H 0.3709 1.3081 0.1218 0.099 Uiso 1 1 calc R U
C7G C 0.3957(9) 1.2020(8) 0.1242(5) 0.065(8) Uiso 1 1 d D .
H7G H 0.3656 1.1945 0.1011 0.078 Uiso 1 1 calc R U
C8G C 0.4765(9) 1.1465(7) 0.1199(4) 0.055(7) Uiso 1 1 d D .
H8GA H 0.4602 1.1007 0.1226 0.066 Uiso 1 1 calc R U
H8GB H 0.5139 1.1484 0.0916 0.066 Uiso 1 1 calc R U
C9G C 0.5489(8) 1.2296(6) 0.1500(6) 0.075(8) Uiso 1 1 d D .
H9GA H 0.5861 1.2325 0.1217 0.090 Uiso 1 1 calc R U
H9GB H 0.5806 1.2378 0.1720 0.090 Uiso 1 1 calc R U
C10G C 0.3379(8) 1.1963(9) 0.1669(5) 0.071(8) Uiso 1 1 d D .
H10O H 0.3235 1.1499 0.1694 0.085 Uiso 1 1 calc R U
H10P H 0.2845 1.2294 0.1693 0.085 Uiso 1 1 calc R U
S9 S 0.5329(3) 0.8895(3) 0.18479(17) 0.0386(15) Uani 1 1 d D .
C1H C 0.4214(6) 0.9042(6) 0.1801(4) 0.049(6) Uiso 1 1 d D .
C2H C 0.3710(7) 0.8592(7) 0.2117(4) 0.045(6) Uiso 1 1 d D .
H2HA H 0.3736 0.8711 0.2412 0.054 Uiso 1 1 calc R U
H2HB H 0.3963 0.8105 0.2058 0.054 Uiso 1 1 calc R U
C3H C 0.2753(8) 0.8718(8) 0.2068(5) 0.078(9) Uiso 1 1 d D .
H3H H 0.2414 0.8429 0.2267 0.093 Uiso 1 1 calc R U
C4H C 0.2405(9) 0.9476(8) 0.2170(5) 0.072(8) Uiso 1 1 d D .
H4HA H 0.1796 0.9568 0.2160 0.087 Uiso 1 1 calc R U
H4HB H 0.2451 0.9585 0.2463 0.087 Uiso 1 1 calc R U
C5H C 0.2863(8) 0.9928(7) 0.1870(5) 0.060(7) Uiso 1 1 d D .
H5H H 0.2608 1.0416 0.1947 0.073 Uiso 1 1 calc R U
C6H C 0.2834(11) 0.9769(8) 0.1418(5) 0.073(8) Uiso 1 1 d D .
H6HA H 0.3165 1.0061 0.1224 0.088 Uiso 1 1 calc R U
H6HB H 0.2239 0.9867 0.1382 0.088 Uiso 1 1 calc R U
C7H C 0.3204(9) 0.9015(8) 0.1303(4) 0.069(8) Uiso 1 1 d D .
H7H H 0.3168 0.8909 0.1005 0.082 Uiso 1 1 calc R U
C8H C 0.4149(8) 0.8875(9) 0.1343(4) 0.062(7) Uiso 1 1 d D .
H8HA H 0.4393 0.8389 0.1269 0.075 Uiso 1 1 calc R U
H8HB H 0.4478 0.9158 0.1142 0.075 Uiso 1 1 calc R U
C9H C 0.3827(7) 0.9795(6) 0.1907(5) 0.040(6) Uiso 1 1 d D .
H9HA H 0.4147 1.0087 0.1708 0.048 Uiso 1 1 calc R U
H9HB H 0.3868 0.9914 0.2199 0.048 Uiso 1 1 calc R U
C10H C 0.2739(10) 0.8550(8) 0.1604(5) 0.068(8) Uiso 1 1 d D .
H10Q H 0.3009 0.8070 0.1532 0.082 Uiso 1 1 calc R U
H10R H 0.2143 0.8604 0.1572 0.082 Uiso 1 1 calc R U
S10 S 0.4987(4) 0.7439(3) 0.28341(18) 0.0448(16) Uani 1 1 d D .
C1I C 0.4792(9) 0.6719(6) 0.3178(4) 0.051(6) Uiso 1 1 d D .
C2I C 0.4797(14) 0.6920(8) 0.3641(4) 0.113(12) Uiso 1 1 d D .
H2IA H 0.4367 0.7334 0.3735 0.136 Uiso 1 1 calc R U
H2IB H 0.5360 0.7026 0.3655 0.136 Uiso 1 1 calc R U
C3I C 0.4593(15) 0.6315(10) 0.3947(5) 0.143(15) Uiso 1 1 d D .
H3I H 0.4590 0.6442 0.4248 0.172 Uiso 1 1 calc R U
C4I C 0.3725(13) 0.6169(12) 0.3908(6) 0.138(15) Uiso 1 1 d D .
H4IA H 0.3567 0.5808 0.4106 0.165 Uiso 1 1 calc R U
H4IB H 0.3295 0.6586 0.3992 0.165 Uiso 1 1 calc R U
C5I C 0.3714(12) 0.5948(10) 0.3468(7) 0.130(14) Uiso 1 1 d D .
H5I H 0.3142 0.5844 0.3457 0.156 Uiso 1 1 calc R U
C6I C 0.4384(15) 0.5336(9) 0.3314(7) 0.143(15) Uiso 1 1 d D .
H6IA H 0.4379 0.5214 0.3017 0.172 Uiso 1 1 calc R U
H6IB H 0.4262 0.4943 0.3492 0.172 Uiso 1 1 calc R U
C7I C 0.5264(13) 0.5488(8) 0.3338(6) 0.142(15) Uiso 1 1 d D .
H7I H 0.5701 0.5071 0.3244 0.171 Uiso 1 1 calc R U
C8I C 0.5469(11) 0.6081(7) 0.3036(6) 0.100(11) Uiso 1 1 d D .
H8IA H 0.6037 0.6181 0.3047 0.120 Uiso 1 1 calc R U
H8IB H 0.5474 0.5945 0.2740 0.120 Uiso 1 1 calc R U
C9I C 0.3920(10) 0.6551(9) 0.3161(6) 0.112(12) Uiso 1 1 d D .
H9IA H 0.3914 0.6416 0.2866 0.134 Uiso 1 1 calc R U
H9IB H 0.3480 0.6960 0.3248 0.134 Uiso 1 1 calc R U
C10I C 0.5281(15) 0.5692(11) 0.3787(7) 0.158(17) Uiso 1 1 d D .
H10S H 0.5845 0.5801 0.3795 0.190 Uiso 1 1 calc R U
H10T H 0.5184 0.5306 0.3976 0.190 Uiso 1 1 calc R U
S11 S 0.8884(4) 0.6097(3) 0.27852(17) 0.0514(17) Uani 1 1 d D .
C1J C 0.8704(8) 0.5817(7) 0.3335(3) 0.056(7) Uiso 1 1 d D .
C2J C 0.7762(8) 0.6014(10) 0.3563(4) 0.087(9) Uiso 1 1 d D .
H2JA H 0.7400 0.5812 0.3405 0.105 Uiso 1 1 calc R U
H2JB H 0.7590 0.6516 0.3572 0.105 Uiso 1 1 calc R U
C3J C 0.7634(10) 0.5743(10) 0.4035(5) 0.092(10) Uiso 1 1 d D .
H3J H 0.7025 0.5860 0.4187 0.111 Uiso 1 1 calc R U
C4J C 0.7927(12) 0.4970(9) 0.4000(6) 0.135(14) Uiso 1 1 d D .
H4JA H 0.7825 0.4783 0.4288 0.162 Uiso 1 1 calc R U
H4JB H 0.7583 0.4766 0.3833 0.162 Uiso 1 1 calc R U
C5J C 0.8845(13) 0.4769(8) 0.3794(5) 0.107(11) Uiso 1 1 d D .
H5J H 0.9011 0.4261 0.3787 0.129 Uiso 1 1 calc R U
C6J C 0.9397(12) 0.5094(10) 0.4022(6) 0.111(12) Uiso 1 1 d D .
H6JA H 0.9997 0.4974 0.3870 0.134 Uiso 1 1 calc R U
H6JB H 0.9351 0.4918 0.4313 0.134 Uiso 1 1 calc R U
C7J C 0.9126(11) 0.5874(9) 0.4048(4) 0.098(10) Uiso 1 1 d D .
H7J H 0.9488 0.6083 0.4207 0.118 Uiso 1 1 calc R U
C8J C 0.9248(11) 0.6143(9) 0.3587(4) 0.103(11) Uiso 1 1 d D .
H8JA H 0.9078 0.6645 0.3598 0.123 Uiso 1 1 calc R U
H8JB H 0.9854 0.6029 0.3443 0.123 Uiso 1 1 calc R U
C9J C 0.8974(13) 0.5039(7) 0.3324(4) 0.117(12) Uiso 1 1 d D .
H9JA H 0.9578 0.4914 0.3179 0.141 Uiso 1 1 calc R U
H9JB H 0.8630 0.4822 0.3163 0.141 Uiso 1 1 calc R U
C10J C 0.8205(12) 0.6071(10) 0.4268(5) 0.107(11) Uiso 1 1 d D .
H10U H 0.8039 0.6574 0.4274 0.129 Uiso 1 1 calc R U
H10V H 0.8126 0.5921 0.4565 0.129 Uiso 1 1 calc R U
S12 S 0.9544(3) 0.7021(3) 0.17662(16) 0.0440(16) Uani 1 1 d D .
C1K C 1.0236(7) 0.7156(6) 0.1257(3) 0.040(6) Uiso 1 1 d D .
C2K C 1.1165(7) 0.7080(9) 0.1313(4) 0.059(7) Uiso 1 1 d D .
H2KA H 1.1337 0.6627 0.1426 0.071 Uiso 1 1 calc R U
H2KB H 1.1207 0.7432 0.1520 0.071 Uiso 1 1 calc R U
C3K C 1.1781(8) 0.7163(9) 0.0871(5) 0.081(9) Uiso 1 1 d D .
H3K H 1.2383 0.7111 0.0903 0.098 Uiso 1 1 calc R U
C4K C 1.1678(10) 0.6615(9) 0.0564(5) 0.085(9) Uiso 1 1 d D .
H4KA H 1.2073 0.6641 0.0287 0.102 Uiso 1 1 calc R U
H4KB H 1.1835 0.6160 0.0678 0.102 Uiso 1 1 calc R U
C5K C 1.0797(10) 0.6690(8) 0.0495(4) 0.076(8) Uiso 1 1 d D .
H5K H 1.0763 0.6331 0.0286 0.091 Uiso 1 1 calc R U
C6K C 1.0513(12) 0.7386(9) 0.0337(4) 0.094(10) Uiso 1 1 d D .
H6KA H 0.9918 0.7429 0.0305 0.113 Uiso 1 1 calc R U
H6KB H 1.0872 0.7445 0.0055 0.113 Uiso 1 1 calc R U
C7K C 1.0582(9) 0.7943(7) 0.0651(4) 0.066(8) Uiso 1 1 d D .
H7K H 1.0408 0.8402 0.0539 0.079 Uiso 1 1 calc R U
C8K C 0.9977(9) 0.7863(6) 0.1085(4) 0.048(6) Uiso 1 1 d D .
H8KA H 1.0009 0.8221 0.1291 0.058 Uiso 1 1 calc R U
H8KB H 0.9385 0.7917 0.1048 0.058 Uiso 1 1 calc R U
C9K C 1.0174(10) 0.6613(7) 0.0934(4) 0.064(7) Uiso 1 1 d D .
H9KA H 0.9583 0.6666 0.0893 0.077 Uiso 1 1 calc R U
H9KB H 1.0325 0.6153 0.1043 0.077 Uiso 1 1 calc R U
C10K C 1.1486(10) 0.7874(8) 0.0711(6) 0.083(9) Uiso 1 1 d D .
H10W H 1.1520 0.8227 0.0919 0.099 Uiso 1 1 calc R U
H10X H 1.1865 0.7945 0.0437 0.099 Uiso 1 1 calc R U
S13 S 0.8012(3) 0.8577(3) 0.08184(15) 0.0392(15) Uani 1 1 d D .
C1L C 0.7338(7) 0.9009(6) 0.0475(3) 0.036(5) Uiso 1 1 d D .
C2L C 0.6419(7) 0.8861(7) 0.0598(4) 0.040(6) Uiso 1 1 d D .
H2LA H 0.6165 0.9018 0.0896 0.048 Uiso 1 1 calc R U
H2LB H 0.6428 0.8364 0.0577 0.048 Uiso 1 1 calc R U
C3L C 0.5859(8) 0.9243(8) 0.0291(4) 0.055(7) Uiso 1 1 d D .
H3L H 0.5262 0.9155 0.0369 0.066 Uiso 1 1 calc R U
C4L C 0.5884(9) 1.0004(7) 0.0333(5) 0.065(8) Uiso 1 1 d D .
H4LA H 0.5528 1.0259 0.0152 0.078 Uiso 1 1 calc R U
H4LB H 0.5638 1.0162 0.0632 0.078 Uiso 1 1 calc R U
C5L C 0.6762(10) 1.0160(7) 0.0209(5) 0.070(8) Uiso 1 1 d D .
H5L H 0.6744 1.0663 0.0235 0.084 Uiso 1 1 calc R U
C6L C 0.7162(11) 0.9913(8) -0.0241(4) 0.073(8) Uiso 1 1 d D .
H6LA H 0.7751 1.0004 -0.0315 0.088 Uiso 1 1 calc R U
H6LB H 0.6839 1.0163 -0.0438 0.088 Uiso 1 1 calc R U
C7L C 0.7170(9) 0.9143(8) -0.0290(4) 0.062(7) Uiso 1 1 d D .
H7L H 0.7427 0.8987 -0.0591 0.074 Uiso 1 1 calc R U
C8L C 0.7714(9) 0.8762(8) 0.0009(4) 0.051(6) Uiso 1 1 d D .
H8LA H 0.7727 0.8265 -0.0017 0.062 Uiso 1 1 calc R U
H8LB H 0.8304 0.8848 -0.0075 0.062 Uiso 1 1 calc R U
C9L C 0.7319(10) 0.9779(6) 0.0512(5) 0.045(6) Uiso 1 1 d D .
H9LA H 0.7904 0.9877 0.0433 0.055 Uiso 1 1 calc R U
H9LB H 0.7076 0.9942 0.0810 0.055 Uiso 1 1 calc R U
C10L C 0.6282(9) 0.8981(8) -0.0167(4) 0.058(7) Uiso 1 1 d D .
H10Y H 0.6307 0.8481 -0.0188 0.070 Uiso 1 1 calc R U
H10Z H 0.5938 0.9197 -0.0366 0.070 Uiso 1 1 calc R U
S14 S 0.7643(4) 0.6360(3) 0.07752(17) 0.0498(17) Uani 1 1 d D .
C1M C 0.7674(8) 0.6244(7) 0.0207(3) 0.051(6) Uiso 1 1 d D .
C2M C 0.7043(10) 0.6814(8) 0.0057(4) 0.071(8) Uiso 1 1 d D .
H2MA H 0.7181 0.7265 0.0114 0.086 Uiso 1 1 calc R U
H2MB H 0.6458 0.6799 0.0215 0.086 Uiso 1 1 calc R U
C3M C 0.7101(11) 0.6709(8) -0.0439(4) 0.076(8) Uiso 1 1 d D .
H3M H 0.6706 0.7080 -0.0543 0.091 Uiso 1 1 calc R U
C4M C 0.8020(12) 0.6716(10) -0.0666(5) 0.130(14) Uiso 1 1 d D .
H4MA H 0.8066 0.6671 -0.0976 0.156 Uiso 1 1 calc R U
H4MB H 0.8172 0.7161 -0.0606 0.156 Uiso 1 1 calc R U
C5M C 0.8634(10) 0.6160(10) -0.0534(4) 0.106(11) Uiso 1 1 d D .
H5M H 0.9222 0.6177 -0.0696 0.127 Uiso 1 1 calc R U
C6M C 0.8407(11) 0.5473(9) -0.0601(5) 0.090(10) Uiso 1 1 d D .
H6MA H 0.8801 0.5115 -0.0493 0.108 Uiso 1 1 calc R U
H6MB H 0.8469 0.5380 -0.0909 0.108 Uiso 1 1 calc R U
C7M C 0.7490(11) 0.5450(8) -0.0368(4) 0.072(8) Uiso 1 1 d D .
H7M H 0.7343 0.4996 -0.0425 0.086 Uiso 1 1 calc R U
C8M C 0.7426(11) 0.5554(7) 0.0117(4) 0.065(8) Uiso 1 1 d D .
H8MA H 0.6839 0.5543 0.0273 0.078 Uiso 1 1 calc R U
H8MB H 0.7810 0.5179 0.0217 0.078 Uiso 1 1 calc R U
C9M C 0.8579(8) 0.6261(9) -0.0040(4) 0.063(7) Uiso 1 1 d D .
H9MA H 0.8980 0.5894 0.0056 0.076 Uiso 1 1 calc R U
H9MB H 0.8741 0.6704 0.0016 0.076 Uiso 1 1 calc R U
C10M C 0.6873(11) 0.6008(9) -0.0514(5) 0.083(9) Uiso 1 1 d D .
H101 H 0.6289 0.5992 -0.0354 0.099 Uiso 1 1 calc R U
H102 H 0.6892 0.5936 -0.0820 0.099 Uiso 1 1 calc R U
S15 S 0.4834(4) 0.6886(3) 0.1464(2) 0.0567(18) Uani 1 1 d D .
C1N C 0.4379(8) 0.6104(6) 0.1488(4) 0.069(8) Uiso 1 1 d D .
C2N C 0.4927(10) 0.5523(7) 0.1679(6) 0.073(8) Uiso 1 1 d D .
H2NA H 0.4967 0.5663 0.1968 0.088 Uiso 1 1 calc R U
H2NB H 0.5509 0.5429 0.1500 0.088 Uiso 1 1 calc R U
C3N C 0.4512(11) 0.4853(7) 0.1702(6) 0.094(10) Uiso 1 1 d D .
H3N H 0.4860 0.4472 0.1825 0.113 Uiso 1 1 calc R U
C4N C 0.3624(13) 0.5037(10) 0.1984(6) 0.134(14) Uiso 1 1 d D .
H4NA H 0.3356 0.4624 0.2020 0.160 Uiso 1 1 calc R U
H4NB H 0.3672 0.5191 0.2269 0.160 Uiso 1 1 calc R U
C5N C 0.3070(10) 0.5584(9) 0.1803(6) 0.120(13) Uiso 1 1 d D .
H5N H 0.2489 0.5676 0.1990 0.144 Uiso 1 1 calc R U
C6N C 0.3019(10) 0.5390(10) 0.1360(6) 0.079(9) Uiso 1 1 d D .
H6NA H 0.2671 0.5770 0.1243 0.095 Uiso 1 1 calc R U
H6NB H 0.2738 0.4986 0.1369 0.095 Uiso 1 1 calc R U
C7N C 0.3906(11) 0.5228(8) 0.1069(5) 0.084(9) Uiso 1 1 d D .
H7N H 0.3856 0.5086 0.0779 0.100 Uiso 1 1 calc R U
C8N C 0.4321(11) 0.5879(8) 0.1039(4) 0.071(8) Uiso 1 1 d D .
H8NA H 0.4896 0.5781 0.0854 0.086 Uiso 1 1 calc R U
H8NB H 0.3976 0.6249 0.0913 0.086 Uiso 1 1 calc R U
C9N C 0.3486(9) 0.6250(8) 0.1773(6) 0.103(11) Uiso 1 1 d D .
H9NA H 0.3130 0.6621 0.1653 0.123 Uiso 1 1 calc R U
H9NB H 0.3520 0.6400 0.2060 0.123 Uiso 1 1 calc R U
C10N C 0.4464(13) 0.4666(8) 0.1247(6) 0.108(11) Uiso 1 1 d D .
H0AA H 0.5041 0.4588 0.1064 0.130 Uiso 1 1 calc R U
H1AA H 0.4231 0.4238 0.1247 0.130 Uiso 1 1 calc R U
S16 S 0.6977(4) 0.5346(3) 0.21063(18) 0.0503(17) Uani 1 1 d D .
C1O C 0.7686(7) 0.4727(6) 0.1715(3) 0.043(6) Uiso 1 1 d D .
C2O C 0.7852(10) 0.4035(6) 0.1933(4) 0.065(8) Uiso 1 1 d D .
H2OA H 0.7305 0.3885 0.2051 0.078 Uiso 1 1 calc R U
H2OB H 0.8138 0.4088 0.2169 0.078 Uiso 1 1 calc R U
C3O C 0.8430(10) 0.3478(7) 0.1597(5) 0.088(10) Uiso 1 1 d D .
H3O H 0.8530 0.3027 0.1732 0.106 Uiso 1 1 calc R U
C4O C 0.7961(12) 0.3430(8) 0.1237(6) 0.096(10) Uiso 1 1 d D .
H4OA H 0.8290 0.3066 0.1029 0.115 Uiso 1 1 calc R U
H4OB H 0.7402 0.3302 0.1355 0.115 Uiso 1 1 calc R U
C5O C 0.7834(10) 0.4084(8) 0.1013(4) 0.077(9) Uiso 1 1 d D .
H5O H 0.7552 0.4027 0.0771 0.092 Uiso 1 1 calc R U
C6O C 0.8664(11) 0.4324(10) 0.0850(4) 0.087(9) Uiso 1 1 d D .
H6OA H 0.8559 0.4768 0.0714 0.104 Uiso 1 1 calc R U
H6OB H 0.9032 0.3991 0.0633 0.104 Uiso 1 1 calc R U
C7O C 0.9120(9) 0.4403(8) 0.1215(5) 0.070(8) Uiso 1 1 d D .
H7O H 0.9675 0.4553 0.1099 0.083 Uiso 1 1 calc R U
C8O C 0.8548(8) 0.4949(7) 0.1542(5) 0.056(7) Uiso 1 1 d D .
H8OA H 0.8830 0.5006 0.1780 0.067 Uiso 1 1 calc R U
H8OB H 0.8458 0.5393 0.1404 0.067 Uiso 1 1 calc R U
C9O C 0.7254(9) 0.4644(8) 0.1345(4) 0.053(7) Uiso 1 1 d D .
H9OA H 0.7157 0.5085 0.1204 0.063 Uiso 1 1 calc R U
H9OB H 0.6696 0.4506 0.1453 0.063 Uiso 1 1 calc R U
C10O C 0.9274(9) 0.3732(8) 0.1434(6) 0.084(9) Uiso 1 1 d D .
H3AA H 0.9544 0.3793 0.1675 0.100 Uiso 1 1 calc R U
H5AA H 0.9663 0.3388 0.1231 0.100 Uiso 1 1 calc R U

loop_
_atom_site_aniso_label
_atom_site_aniso_U_11
_atom_site_aniso_U_22
_atom_site_aniso_U_33
_atom_site_aniso_U_23
_atom_site_aniso_U_13
_atom_site_aniso_U_12
Au1 0.0633(7) 0.0569(7) 0.0406(6) 0.0034(5) -0.0181(5) -0.0132(6)
Au2 0.0528(6) 0.0697(8) 0.0377(5) 0.0002(5) -0.0117(5) -0.0122(6)
Au3 0.0548(6) 0.0481(6) 0.0294(5) -0.0018(4) -0.0083(4) 0.0009(5)
Au4 0.0428(6) 0.0508(6) 0.0345(5) 0.0000(5) -0.0117(4) -0.0006(5)
Au5 0.0606(7) 0.0362(6) 0.0505(6) -0.0010(5) -0.0275(5) -0.0010(5)
Au6 0.0421(6) 0.0421(6) 0.0362(5) -0.0004(4) -0.0140(4) 0.0019(5)
Au7 0.0471(6) 0.0507(7) 0.0487(6) -0.0008(5) -0.0118(5) -0.0066(5)
Au8 0.0399(6) 0.0525(6) 0.0400(5) 0.0073(5) -0.0132(4) -0.0137(5)
Au9 0.0400(5) 0.0490(6) 0.0370(5) 0.0010(5) -0.0105(4) 0.0033(5)
Au10 0.0511(6) 0.0399(6) 0.0401(5) 0.0036(5) -0.0102(4) 0.0028(5)
Au11 0.0437(5) 0.0345(6) 0.0297(5) 0.0048(4) -0.0089(4) -0.0068(4)
Au12 0.0444(6) 0.0391(6) 0.0345(5) -0.0037(4) -0.0100(4) 0.0043(5)
Au13 0.0394(6) 0.0388(6) 0.0459(5) 0.0034(5) -0.0086(4) 0.0007(5)
Au14 0.0410(6) 0.0429(6) 0.0411(5) 0.0021(5) -0.0114(4) -0.0016(5)
Au15 0.0481(6) 0.0446(6) 0.0505(6) 0.0062(5) -0.0148(5) -0.0143(5)
Au16 0.0682(7) 0.0460(7) 0.0507(6) 0.0013(5) -0.0146(5) 0.0037(5)
Au17 0.0465(6) 0.0349(6) 0.0497(6) 0.0009(5) -0.0113(5) -0.0026(5)
Au18 0.0455(6) 0.0451(6) 0.0558(6) 0.0007(5) -0.0115(5) -0.0087(5)
Au19 0.0398(5) 0.0357(6) 0.0409(5) 0.0020(4) -0.0096(4) -0.0025(4)
Au20 0.0378(5) 0.0442(6) 0.0358(5) -0.0030(4) -0.0089(4) -0.0021(5)
Au21 0.0391(5) 0.0375(6) 0.0367(5) 0.0018(4) -0.0093(4) 0.0001(4)
Au22 0.0376(5) 0.0432(6) 0.0295(5) -0.0023(4) -0.0101(4) -0.0044(4)
Au23 0.0544(6) 0.0451(6) 0.0394(5) -0.0021(5) -0.0186(5) -0.0021(5)
Au24 0.0666(7) 0.0536(7) 0.0472(6) 0.0031(5) -0.0135(5) -0.0120(6)
S1 0.064(4) 0.061(5) 0.043(4) 0.000(3) -0.023(3) -0.007(4)
S2 0.064(4) 0.049(4) 0.050(4) 0.002(3) -0.018(3) -0.009(4)
S3 0.049(4) 0.035(4) 0.055(4) 0.003(3) -0.016(3) -0.002(3)
S4 0.053(4) 0.066(5) 0.030(3) -0.001(3) -0.008(3) -0.009(3)
S5 0.048(4) 0.044(4) 0.039(3) 0.006(3) -0.010(3) -0.003(3)
S6 0.048(4) 0.046(4) 0.042(3) 0.005(3) -0.013(3) 0.002(3)
S7 0.033(3) 0.047(4) 0.048(4) 0.003(3) -0.011(3) -0.007(3)
S8 0.048(4) 0.047(4) 0.046(4) 0.006(3) -0.006(3) -0.008(3)
S9 0.036(3) 0.038(4) 0.039(3) 0.000(3) -0.010(3) 0.004(3)
S10 0.045(4) 0.032(4) 0.058(4) 0.000(3) -0.008(3) -0.011(3)
S11 0.055(4) 0.044(4) 0.050(4) 0.010(3) -0.013(3) 0.009(3)
S12 0.037(3) 0.048(4) 0.045(3) -0.002(3) -0.009(3) -0.001(3)
S13 0.032(3) 0.055(4) 0.028(3) -0.001(3) -0.009(2) 0.002(3)
S14 0.063(4) 0.042(4) 0.047(4) 0.003(3) -0.016(3) -0.008(3)
S15 0.067(5) 0.044(4) 0.062(4) -0.007(3) -0.019(4) -0.010(4)
S16 0.056(4) 0.033(4) 0.055(4) 0.002(3) -0.003(3) -0.001(3)

loop_
_atom_type_symbol
_atom_type_description
_atom_type_scat_dispersion_real
_atom_type_scat_dispersion_imag
_atom_type_scat_source
C C 0.0033 0.0016 'International Tables Vol C Tables 4.2.6.8 and 6.1.1.4'
H H 0.0000 0.0000 'International Tables Vol C Tables 4.2.6.8 and 6.1.1.4'
Au Au -2.0133 8.8022 'International Tables Vol C Tables 4.2.6.8 and 6.1.1.4'
S S 0.1246 0.1234 'International Tables Vol C Tables 4.2.6.8 and 6.1.1.4'

loop_
_geom_angle_atom_site_label_1
_geom_angle_atom_site_label_2
_geom_angle_atom_site_label_3
_geom_angle
Au5 Au1 Au6 50.75(3)
S1 Au1 Au5 81.66(14)
S1 Au1 Au6 88.58(16)
S2 Au1 Au5 111.08(15)
S2 Au1 Au6 100.54(16)
S2 Au1 S1 167.2(2)
Au4 Au2 Au3 52.87(3)
Au6 Au2 Au3 57.28(3)
Au6 Au2 Au4 53.10(3)
S1 Au2 Au3 145.14(14)
S1 Au2 Au4 94.71(14)
S1 Au2 Au6 94.61(15)
S4 Au2 Au3 44.18(14)
S4 Au2 Au4 93.72(14)
S4 Au2 Au6 93.71(14)
S4 Au2 S1 170.63(19)
Au4 Au3 Au2 57.19(3)
Au4 Au3 Au6 53.83(3)
Au6 Au3 Au2 55.47(3)
Au10 Au3 Au2 143.95(5)
Au10 Au3 Au4 130.64(4)
Au10 Au3 Au6 98.30(4)
Au10 Au3 Au11 60.15(3)
Au10 Au3 Au15 59.52(3)
Au11 Au3 Au2 113.37(4)
Au11 Au3 Au4 70.50(3)
Au11 Au3 Au6 61.31(3)
Au11 Au3 Au15 58.13(3)
Au15 Au3 Au2 151.57(4)
Au15 Au3 Au4 95.93(4)
Au15 Au3 Au6 118.55(4)
S4 Au3 Au2 42.67(16)
S4 Au3 Au4 96.43(16)
S4 Au3 Au6 90.80(16)
S4 Au3 Au10 126.89(15)
S4 Au3 Au11 151.93(16)
S4 Au3 Au15 149.84(16)
Au2 Au4 Au11 110.29(4)
Au2 Au4 Au14 154.11(4)
Au3 Au4 Au2 69.94(3)
Au3 Au4 Au11 53.53(3)
Au3 Au4 Au14 89.08(4)
Au5 Au4 Au2 87.38(4)
Au5 Au4 Au3 126.26(4)
Au5 Au4 Au11 95.01(4)
Au5 Au4 Au12 60.90(3)
Au5 Au4 Au14 117.89(4)
Au6 Au4 Au2 63.35(3)
Au6 Au4 Au3 67.15(4)
Au6 Au4 Au5 59.15(4)
Au6 Au4 Au11 59.57(3)
Au6 Au4 Au12 76.55(4)
Au6 Au4 Au14 123.12(4)
Au12 Au4 Au2 138.19(4)
Au12 Au4 Au3 105.92(4)
Au12 Au4 Au11 52.39(3)
Au12 Au4 Au14 60.94(3)
Au14 Au4 Au11 64.70(3)
S5 Au4 Au2 116.16(13)
S5 Au4 Au3 86.69(13)
S5 Au4 Au5 145.71(13)
S5 Au4 Au6 152.68(14)
S5 Au4 Au11 99.03(14)
S5 Au4 Au12 104.78(13)
S5 Au4 Au14 45.11(13)
Au1 Au5 Au13 143.66(5)
Au4 Au5 Au1 107.95(4)
Au4 Au5 Au12 60.96(3)
Au4 Au5 Au13 108.21(4)
Au6 Au5 Au1 70.62(4)
Au6 Au5 Au4 60.36(4)
Au6 Au5 Au12 77.11(4)
Au6 Au5 Au13 132.76(4)
Au12 Au5 Au1 146.55(4)
Au12 Au5 Au13 59.91(3)
S3 Au5 Au1 98.24(15)
S3 Au5 Au4 145.48(15)
S3 Au5 Au6 152.87(15)
S3 Au5 Au12 106.82(14)
S3 Au5 Au13 47.46(14)
Au2 Au6 Au1 67.63(3)
Au2 Au6 Au3 67.25(3)
Au2 Au6 Au8 164.78(4)
Au3 Au6 Au1 134.89(4)
Au4 Au6 Au1 99.88(4)
Au4 Au6 Au2 63.54(3)
Au4 Au6 Au3 59.02(3)
Au4 Au6 Au8 101.94(4)
Au4 Au6 Au11 69.56(3)
Au5 Au6 Au1 58.63(3)
Au5 Au6 Au2 88.15(4)
Au5 Au6 Au3 119.47(4)
Au5 Au6 Au4 60.49(4)
Au5 Au6 Au8 80.10(4)
Au5 Au6 Au11 102.14(4)
Au8 Au6 Au1 113.09(4)
Au8 Au6 Au3 110.34(4)
Au11 Au6 Au1 160.57(4)
Au11 Au6 Au2 117.99(4)
Au11 Au6 Au3 54.42(3)
Au11 Au6 Au8 56.21(3)
S6 Au6 Au1 95.75(16)
S6 Au6 Au2 119.81(13)
S6 Au6 Au3 106.46(16)
S6 Au6 Au4 163.82(16)
S6 Au6 Au5 133.08(16)
S6 Au6 Au8 75.41(13)
S6 Au6 Au11 96.54(15)
S2 Au7 Au8 138.60(17)
S2 Au7 S7 174.9(2)
S7 Au7 Au8 44.22(14)
Au6 Au8 Au7 70.91(3)
Au6 Au8 Au9 70.95(3)
Au9 Au8 Au7 93.72(3)
Au11 Au8 Au6 61.55(3)
Au11 Au8 Au7 131.68(4)
Au11 Au8 Au9 63.94(3)
Au12 Au8 Au6 72.44(3)
Au12 Au8 Au7 115.56(4)
Au12 Au8 Au9 120.97(4)
Au12 Au8 Au11 58.23(3)
Au12 Au8 Au22 60.59(3)
Au22 Au8 Au6 118.90(4)
Au22 Au8 Au7 164.14(4)
Au22 Au8 Au9 101.26(4)
Au22 Au8 Au11 61.28(3)
S7 Au8 Au6 111.52(14)
S7 Au8 Au7 42.91(14)
S7 Au8 Au9 94.15(13)
S7 Au8 Au11 158.03(13)
S7 Au8 Au12 142.40(14)
S7 Au8 Au22 129.58(14)
Au8 Au9 Au11 53.27(3)
Au10 Au9 Au8 105.11(4)
Au10 Au9 Au11 51.84(3)
S6 Au9 Au8 73.26(13)
S6 Au9 Au10 109.44(16)
S6 Au9 Au11 92.58(14)
S6 Au9 S12 172.8(2)
S12 Au9 Au8 108.95(14)
S12 Au9 Au10 76.82(14)
S12 Au9 Au11 94.12(14)
Au3 Au10 Au9 98.03(4)
Au3 Au10 Au11 61.68(3)
Au3 Au10 Au15 62.29(4)
Au3 Au10 Au16 138.71(5)
Au3 Au10 Au20 119.47(4)
Au11 Au10 Au9 65.77(3)
Au11 Au10 Au16 133.05(4)
Au11 Au10 Au20 58.95(3)
Au15 Au10 Au9 124.78(4)
Au15 Au10 Au11 59.47(3)
Au15 Au10 Au16 91.20(4)
Au15 Au10 Au20 78.43(3)
Au16 Au10 Au9 123.25(4)
Au16 Au10 Au20 81.09(3)
Au20 Au10 Au9 67.86(3)
S11 Au10 Au3 132.14(14)
S11 Au10 Au9 97.78(16)
S11 Au10 Au11 161.61(15)
S11 Au10 Au15 134.70(17)
S11 Au10 Au16 48.32(16)
S11 Au10 Au20 108.35(14)
Au3 Au11 Au4 55.97(3)
Au3 Au11 Au6 64.27(3)
Au3 Au11 Au8 126.11(4)
Au3 Au11 Au9 93.97(3)
Au3 Au11 Au19 120.55(4)
Au3 Au11 Au20 123.20(4)
Au3 Au11 Au22 167.19(4)
Au4 Au11 Au19 119.05(3)
Au6 Au11 Au4 50.87(3)
Au6 Au11 Au9 70.75(3)
Au6 Au11 Au19 165.97(4)
Au8 Au11 Au4 93.42(4)
Au8 Au11 Au6 62.24(3)
Au8 Au11 Au9 62.79(3)
Au8 Au11 Au19 112.97(4)
Au8 Au11 Au20 94.46(4)
Au8 Au11 Au22 57.60(3)
Au9 Au11 Au4 120.92(4)
Au9 Au11 Au19 120.02(3)
Au10 Au11 Au3 58.17(3)
Au10 Au11 Au4 114.13(4)
Au10 Au11 Au6 99.02(4)
Au10 Au11 Au8 125.18(4)
Au10 Au11 Au9 62.39(3)
Au10 Au11 Au19 94.30(4)
Au10 Au11 Au20 66.29(3)
Au10 Au11 Au22 131.92(4)
Au12 Au11 Au3 110.63(4)
Au12 Au11 Au4 54.67(3)
Au12 Au11 Au6 72.90(3)
Au12 Au11 Au8 58.59(3)
Au12 Au11 Au9 120.19(4)
Au12 Au11 Au10 168.69(4)
Au12 Au11 Au15 117.74(4)
Au12 Au11 Au19 93.29(3)
Au12 Au11 Au20 125.00(4)
Au12 Au11 Au22 59.39(3)
Au15 Au11 Au3 61.22(3)
Au15 Au11 Au4 89.09(4)
Au15 Au11 Au6 124.50(4)
Au15 Au11 Au8 172.14(4)
Au15 Au11 Au9 121.89(4)
Au15 Au11 Au10 59.93(3)
Au15 Au11 Au19 59.46(3)
Au15 Au11 Au20 82.21(4)
Au15 Au11 Au22 114.60(4)
Au20 Au11 Au4 169.53(4)
Au20 Au11 Au6 139.46(4)
Au20 Au11 Au9 69.02(3)
Au20 Au11 Au19 51.20(3)
Au22 Au11 Au4 113.43(4)
Au22 Au11 Au6 116.15(4)
Au22 Au11 Au9 98.18(3)
Au22 Au11 Au19 55.88(3)
Au22 Au11 Au20 65.68(3)
Au4 Au12 Au13 110.60(4)
Au4 Au12 Au14 67.12(3)
Au4 Au12 Au21 128.90(4)
Au5 Au12 Au4 58.13(3)
Au5 Au12 Au13 65.72(3)
Au5 Au12 Au14 121.06(4)
Au5 Au12 Au21 138.51(4)
Au8 Au12 Au4 108.06(4)
Au8 Au12 Au5 83.79(4)
Au8 Au12 Au13 102.67(4)
Au8 Au12 Au14 135.41(4)
Au8 Au12 Au21 120.17(4)
Au8 Au12 Au22 60.11(3)
Au11 Au12 Au4 72.95(3)
Au11 Au12 Au5 107.20(4)
Au11 Au12 Au8 63.18(3)
Au11 Au12 Au13 165.41(5)
Au11 Au12 Au14 73.71(4)
Au11 Au12 Au21 113.77(4)
Au11 Au12 Au22 62.82(3)
Au13 Au12 Au14 120.86(4)
Au21 Au12 Au13 75.63(3)
Au21 Au12 Au14 67.11(3)
Au22 Au12 Au4 134.79(4)
Au22 Au12 Au5 143.53(5)
Au22 Au12 Au13 114.56(4)
Au22 Au12 Au14 91.05(4)
Au22 Au12 Au21 66.78(3)
Au12 Au13 Au5 54.37(3)
S3 Au13 Au5 48.62(15)
S3 Au13 Au12 102.48(15)
S8 Au13 Au5 142.30(15)
S8 Au13 Au12 87.95(15)
S8 Au13 S3 168.0(2)
Au4 Au14 Au21 102.03(4)
Au12 Au14 Au4 51.94(3)
Au12 Au14 Au15 95.83(4)
Au12 Au14 Au21 53.14(3)
Au15 Au14 Au4 82.04(3)
Au15 Au14 Au21 123.61(4)
S5 Au14 Au4 46.98(15)
S5 Au14 Au12 97.78(16)
S5 Au14 Au15 85.45(14)
S5 Au14 Au21 137.31(16)
S5 Au14 S9 171.01(19)
S9 Au14 Au4 140.92(14)
S9 Au14 Au12 89.31(14)
S9 Au14 Au15 99.39(13)
S9 Au14 Au21 44.94(15)
Au3 Au15 Au14 92.45(4)
Au3 Au15 Au17 136.80(4)
Au3 Au15 Au19 130.10(4)
Au10 Au15 Au3 58.18(3)
Au10 Au15 Au14 132.34(4)
Au10 Au15 Au17 78.83(4)
Au10 Au15 Au19 100.94(4)
Au11 Au15 Au3 60.65(3)
Au11 Au15 Au10 60.59(3)
Au11 Au15 Au14 72.55(4)
Au11 Au15 Au17 96.25(4)
Au11 Au15 Au19 69.60(3)
Au14 Au15 Au17 116.22(4)
Au19 Au15 Au14 68.29(3)
Au19 Au15 Au17 49.81(3)
S10 Au15 Au3 129.58(15)
S10 Au15 Au10 150.50(14)
S10 Au15 Au11 148.55(14)
S10 Au15 Au14 77.09(14)
S10 Au15 Au17 89.82(14)
S10 Au15 Au19 91.84(14)
Au17 Au16 Au10 79.63(4)
S11 Au16 Au10 49.97(14)
S11 Au16 Au17 126.34(15)
S11 Au16 S16 176.2(2)
S16 Au16 Au10 130.01(14)
S16 Au16 Au17 52.24(15)
Au16 Au17 Au15 82.72(4)
Au16 Au17 Au18 126.00(4)
Au18 Au17 Au15 66.31(3)
Au19 Au17 Au15 59.72(3)
Au19 Au17 Au16 134.95(5)
Au19 Au17 Au18 62.82(3)
Au19 Au17 Au20 59.62(3)
Au19 Au17 Au24 72.36(4)
Au20 Au17 Au15 74.73(4)
Au20 Au17 Au16 88.73(4)
Au20 Au17 Au18 121.00(4)
Au20 Au17 Au24 101.64(4)
Au24 Au17 Au15 126.40(4)
Au24 Au17 Au16 150.65(4)
Au24 Au17 Au18 71.62(4)
S16 Au17 Au15 114.76(14)
S16 Au17 Au16 50.00(16)
S16 Au17 Au18 104.15(15)
S16 Au17 Au19 166.83(15)
S16 Au17 Au20 132.41(16)
S16 Au17 Au24 106.39(15)
Au19 Au18 Au17 53.00(3)
S10 Au18 Au17 98.05(15)
S10 Au18 Au19 93.85(15)
S10 Au18 S15 168.1(2)
S15 Au18 Au17 93.51(17)
S15 Au18 Au19 90.97(17)
Au11 Au19 Au24 149.60(4)
Au15 Au19 Au11 50.94(3)
Au15 Au19 Au23 139.00(4)
Au15 Au19 Au24 122.93(4)
Au17 Au19 Au11 97.50(4)
Au17 Au19 Au15 70.47(3)
Au17 Au19 Au18 64.18(4)
Au17 Au19 Au20 61.51(3)
Au17 Au19 Au22 128.92(4)
Au17 Au19 Au23 83.74(4)
Au17 Au19 Au24 57.69(3)
Au18 Au19 Au11 121.07(4)
Au18 Au19 Au15 70.43(3)
Au18 Au19 Au23 126.03(4)
Au18 Au19 Au24 66.95(3)
Au20 Au19 Au11 56.74(3)
Au20 Au19 Au15 80.29(3)
Au20 Au19 Au18 124.15(4)
Au20 Au19 Au22 67.52(3)
Au20 Au19 Au23 59.23(3)
Au20 Au19 Au24 93.78(4)
Au22 Au19 Au11 54.49(3)
Au22 Au19 Au15 104.82(4)
Au22 Au19 Au18 164.74(4)
Au22 Au19 Au23 67.33(3)
Au22 Au19 Au24 125.13(4)
Au23 Au19 Au11 104.40(4)
Au23 Au19 Au24 59.21(3)
S9 Au19 Au11 95.65(13)
S9 Au19 Au15 98.41(12)
S9 Au19 Au17 150.47(14)
S9 Au19 Au18 86.40(14)
S9 Au19 Au20 145.60(14)
S9 Au19 Au22 79.89(13)
S9 Au19 Au23 118.23(13)
S9 Au19 Au24 114.56(13)
Au10 Au20 Au22 111.36(4)
Au11 Au20 Au10 54.76(3)
Au11 Au20 Au22 56.63(3)
Au11 Au20 Au23 123.66(4)
Au17 Au20 Au10 82.54(4)
Au17 Au20 Au11 105.99(4)
Au17 Au20 Au22 118.24(4)
Au17 Au20 Au23 88.16(4)
Au19 Au20 Au10 100.28(4)
Au19 Au20 Au11 72.06(3)
Au19 Au20 Au17 58.87(3)
Au19 Au20 Au22 59.46(3)
Au19 Au20 Au23 70.10(3)
Au23 Au20 Au10 169.24(4)
Au23 Au20 Au22 68.49(3)
S12 Au20 Au10 76.62(13)
S12 Au20 Au11 101.53(14)
S12 Au20 Au17 125.76(15)
S12 Au20 Au19 173.41(15)
S12 Au20 Au22 115.97(15)
S12 Au20 Au23 113.45(13)
Au12 Au21 Au14 59.75(3)
Au12 Au21 Au22 54.86(3)
Au22 Au21 Au14 81.56(3)
S8 Au21 Au12 90.46(15)
S8 Au21 Au14 136.84(15)
S8 Au21 Au22 107.46(14)
S8 Au21 S9 173.29(19)
S9 Au21 Au12 94.92(13)
S9 Au21 Au14 44.72(13)
S9 Au21 Au22 78.98(12)
Au8 Au22 Au11 61.12(3)
Au8 Au22 Au12 59.30(3)
Au8 Au22 Au19 130.01(4)
Au8 Au22 Au20 91.66(4)
Au8 Au22 Au21 112.00(4)
Au11 Au22 Au19 69.63(3)
Au11 Au22 Au20 57.69(3)
Au11 Au22 Au21 103.55(4)
Au12 Au22 Au11 57.79(3)
Au12 Au22 Au19 101.32(4)
Au12 Au22 Au20 115.43(4)
Au12 Au22 Au21 58.36(3)
Au19 Au22 Au20 53.02(3)
Au19 Au22 Au21 86.43(4)
Au21 Au22 Au20 138.43(4)
S13 Au22 Au8 115.96(14)
S13 Au22 Au11 145.68(13)
S13 Au22 Au12 154.15(15)
S13 Au22 Au19 99.55(15)
S13 Au22 Au20 89.37(14)
S13 Au22 Au21 108.26(12)
Au20 Au23 Au19 50.67(3)
Au20 Au23 Au24 89.76(4)
Au24 Au23 Au19 61.21(3)
S13 Au23 Au19 91.50(13)
S13 Au23 Au20 94.12(12)
S13 Au23 Au24 140.15(13)
S13 Au23 S14 168.31(19)
S14 Au23 Au19 99.13(15)
S14 Au23 Au20 96.37(14)
S14 Au23 Au24 45.25(16)
Au17 Au24 Au19 49.95(3)
Au17 Au24 Au23 79.85(4)
Au23 Au24 Au19 59.58(3)
S14 Au24 Au17 85.58(14)
S14 Au24 Au19 97.62(15)
S14 Au24 Au23 45.20(16)
S15 Au24 Au17 95.89(16)
S15 Au24 Au19 83.27(15)
S15 Au24 Au23 134.92(16)
S15 Au24 S14 178.5(2)
Au2 S1 Au1 98.2(2)
C1 S1 Au1 102.4(5)
C1 S1 Au2 105.1(5)
C2 C1 S1 110.5(8)
C8 C1 S1 110.1(8)
C8 C1 C2 108.5(9)
C8 C1 C9 109.7(9)
C9 C1 S1 108.4(8)
C9 C1 C2 109.7(9)
C1 C2 H2A 109.8
C1 C2 H2B 109.8
C1 C2 C3 109.4(8)
H2A C2 H2B 108.2
C3 C2 H2A 109.8
C3 C2 H2B 109.8
C2 C3 H3 110.8
C4 C3 C2 106.6(10)
C4 C3 H3 110.8
C4 C3 C10 109.9(10)
C10 C3 C2 107.8(10)
C10 C3 H3 110.8
C3 C4 H4A 108.9
C3 C4 H4B 108.9
H4A C4 H4B 107.7
C5 C4 C3 113.6(10)
C5 C4 H4A 108.9
C5 C4 H4B 108.9
C4 C5 H5 110.4
C4 C5 C6 110.6(11)
C4 C5 C9 107.8(10)
C6 C5 H5 110.4
C6 C5 C9 107.3(10)
C9 C5 H5 110.4
C5 C6 H6A 109.5
C5 C6 H6B 109.5
C5 C6 C7 110.9(10)
H6A C6 H6B 108.0
C7 C6 H6A 109.5
C7 C6 H6B 109.5
C6 C7 H7 109.4
C6 C7 C8 109.3(10)
C8 C7 H7 109.4
C10 C7 C6 111.0(10)
C10 C7 H7 109.4
C10 C7 C8 108.3(10)
C1 C8 C7 109.4(8)
C1 C8 H8A 109.8
C1 C8 H8B 109.8
C7 C8 H8A 109.8
C7 C8 H8B 109.8
H8A C8 H8B 108.3
C1 C9 C5 110.0(8)
C1 C9 H9A 109.7
C1 C9 H9B 109.7
C5 C9 H9A 109.7
C5 C9 H9B 109.7
H9A C9 H9B 108.2
C3 C10 H10A 109.6
C3 C10 H10B 109.6
C7 C10 C3 110.3(9)
C7 C10 H10A 109.6
C7 C10 H10B 109.6
H10A C10 H10B 108.1
Au7 S2 Au1 100.0(2)
C1A S2 Au1 108.4(5)
C1A S2 Au7 109.6(5)
C2A C1A S2 109.9(8)
C8A C1A S2 110.2(8)
C8A C1A C2A 108.4(9)
C8A C1A C9A 109.2(9)
C9A C1A S2 110.1(8)
C9A C1A C2A 109.0(9)
C1A C2A H2AA 109.6
C1A C2A H2AB 109.6
C1A C2A C3A 110.3(8)
H2AA C2A H2AB 108.1
C3A C2A H2AA 109.6
C3A C2A H2AB 109.6
C2A C3A H3A 110.8
C4A C3A C2A 106.5(10)
C4A C3A H3A 110.8
C10A C3A C2A 107.5(10)
C10A C3A H3A 110.8
C10A C3A C4A 110.3(10)
C3A C4A H4AA 109.1
C3A C4A H4AB 109.1
H4AA C4A H4AB 107.8
C5A C4A C3A 112.6(10)
C5A C4A H4AA 109.1
C5A C4A H4AB 109.1
C4A C5A H5A 109.8
C4A C5A C6A 110.7(11)
C4A C5A C9A 108.5(10)
C6A C5A H5A 109.8
C6A C5A C9A 108.3(10)
C9A C5A H5A 109.8
C5A C6A H6AA 109.5
C5A C6A H6AB 109.5
C5A C6A C7A 110.8(10)
H6AA C6A H6AB 108.1
C7A C6A H6AA 109.5
C7A C6A H6AB 109.5
C6A C7A H7A 109.6
C6A C7A C8A 108.4(10)
C8A C7A H7A 109.6
C10A C7A C6A 110.7(10)
C10A C7A H7A 109.6
C10A C7A C8A 108.9(10)
C1A C8A C7A 110.2(8)
C1A C8A H8AA 109.6
C1A C8A H8AB 109.6
C7A C8A H8AA 109.6
C7A C8A H8AB 109.6
H8AA C8A H8AB 108.1
C1A C9A C5A 109.4(8)
C1A C9A H9AA 109.8
C1A C9A H9AB 109.8
C5A C9A H9AA 109.8
C5A C9A H9AB 109.8
H9AA C9A H9AB 108.2
C3A C10A H10C 109.6
C3A C10A H10D 109.6
C7A C10A C3A 110.5(9)
C7A C10A H10C 109.6
C7A C10A H10D 109.6
H10C C10A H10D 108.1
Au13 S3 Au5 83.9(2)
C1B S3 Au5 108.8(5)
C1B S3 Au13 110.5(5)
C2B C1B S3 109.1(7)
C2B C1B C9B 109.8(9)
C8B C1B S3 112.6(8)
C8B C1B C2B 108.2(9)
C8B C1B C9B 108.9(9)
C9B C1B S3 108.2(8)
C1B C2B H2BA 109.7
C1B C2B H2BB 109.7
C1B C2B C3B 109.9(8)
H2BA C2B H2BB 108.2
C3B C2B H2BA 109.7
C3B C2B H2BB 109.7
C2B C3B H3B 110.7
C4B C3B C2B 106.6(10)
C4B C3B H3B 110.7
C4B C3B C10B 110.1(10)
C10B C3B C2B 107.7(10)
C10B C3B H3B 110.7
C3B C4B H4BA 108.9
C3B C4B H4BB 108.9
H4BA C4B H4BB 107.8
C5B C4B C3B 113.2(10)
C5B C4B H4BA 108.9
C5B C4B H4BB 108.9
C4B C5B H5B 110.1
C4B C5B C6B 110.4(11)
C4B C5B C9B 108.1(10)
C6B C5B H5B 110.1
C6B C5B C9B 108.1(10)
C9B C5B H5B 110.1
C5B C6B H6BA 109.5
C5B C6B H6BB 109.5
C5B C6B C7B 110.6(10)
H6BA C6B H6BB 108.1
C7B C6B H6BA 109.5
C7B C6B H6BB 109.5
C6B C7B H7B 109.6
C6B C7B C8B 108.8(10)
C8B C7B H7B 109.6
C10B C7B C6B 110.6(10)
C10B C7B H7B 109.6
C10B C7B C8B 108.6(10)
C1B C8B C7B 110.2(8)
C1B C8B H8BA 109.6
C1B C8B H8BB 109.6
C7B C8B H8BA 109.6
C7B C8B H8BB 109.6
H8BA C8B H8BB 108.1
C1B C9B C5B 109.7(8)
C1B C9B H9BA 109.7
C1B C9B H9BB 109.7
C5B C9B H9BA 109.7
C5B C9B H9BB 109.7
H9BA C9B H9BB 108.2
C3B C10B H10E 109.6
C3B C10B H10F 109.6
C7B C10B C3B 110.5(9)
C7B C10B H10E 109.6
C7B C10B H10F 109.6
H10E C10B H10F 108.1
Au2 S4 Au3 93.2(2)
C1C S4 Au2 108.8(5)
C1C S4 Au3 113.0(5)
C2C C1C S4 110.9(7)
C8C C1C S4 109.9(7)
C8C C1C C2C 108.4(9)
C8C C1C C9C 108.7(9)
C9C C1C S4 109.1(7)
C9C C1C C2C 109.8(9)
C1C C2C H2CA 109.8
C1C C2C H2CB 109.8
C1C C2C C3C 109.5(8)
H2CA C2C H2CB 108.2
C3C C2C H2CA 109.8
C3C C2C H2CB 109.8
C2C C3C H3C 110.6
C4C C3C C2C 107.9(10)
C4C C3C H3C 110.6
C4C C3C C10C 109.6(10)
C10C C3C C2C 107.4(10)
C10C C3C H3C 110.6
C3C C4C H4CA 109.0
C3C C4C H4CB 109.0
H4CA C4C H4CB 107.8
C5C C4C C3C 112.9(10)
C5C C4C H4CA 109.0
C5C C4C H4CB 109.0
C4C C5C H5C 110.1
C4C C5C C6C 111.7(11)
C4C C5C C9C 107.6(10)
C6C C5C H5C 110.1
C6C C5C C9C 107.1(10)
C9C C5C H5C 110.1
C5C C6C H6CA 109.6
C5C C6C H6CB 109.6
C5C C6C C7C 110.5(10)
H6CA C6C H6CB 108.1
C7C C6C H6CA 109.6
C7C C6C H6CB 109.6
C6C C7C H7C 109.5
C6C C7C C8C 108.3(10)
C8C C7C H7C 109.5
C10C C7C C6C 110.6(10)
C10C C7C H7C 109.5
C10C C7C C8C 109.6(10)
C1C C8C C7C 109.6(8)
C1C C8C H8CA 109.7
C1C C8C H8CB 109.7
C7C C8C H8CA 109.7
C7C C8C H8CB 109.7
H8CA C8C H8CB 108.2
C1C C9C C5C 110.6(8)
C1C C9C H9CA 109.5
C1C C9C H9CB 109.5
C5C C9C H9CA 109.5
C5C C9C H9CB 109.5
H9CA C9C H9CB 108.1
C3C C10C H10G 109.6
C3C C10C H10H 109.6
C7C C10C C3C 110.5(9)
C7C C10C H10G 109.6
C7C C10C H10H 109.6
H10G C10C H10H 108.1
Au14 S5 Au4 87.91(19)
C1D S5 Au4 113.8(5)
C1D S5 Au14 103.3(4)
C2D C1D S5 109.1(7)
C8D C1D S5 111.9(7)
C8D C1D C2D 108.8(9)
C8D C1D C9D 108.8(9)
C9D C1D S5 109.2(7)
C9D C1D C2D 109.0(9)
C1D C2D H2DA 109.7
C1D C2D H2DB 109.7
C1D C2D C3D 109.6(8)
H2DA C2D H2DB 108.2
C3D C2D H2DA 109.7
C3D C2D H2DB 109.7
C2D C3D H3D 110.7
C4D C3D C2D 107.4(10)
C4D C3D H3D 110.7
C10D C3D C2D 108.0(10)
C10D C3D H3D 110.7
C10D C3D C4D 109.2(10)
C3D C4D H4DA 109.1
C3D C4D H4DB 109.1
H4DA C4D H4DB 107.8
C5D C4D C3D 112.5(10)
C5D C4D H4DA 109.1
C5D C4D H4DB 109.1
C4D C5D H5D 110.0
C4D C5D C6D 111.3(11)
C4D C5D C9D 108.2(10)
C6D C5D H5D 110.0
C6D C5D C9D 107.1(10)
C9D C5D H5D 110.0
C5D C6D H6DA 109.6
C5D C6D H6DB 109.6
C5D C6D C7D 110.1(9)
H6DA C6D H6DB 108.1
C7D C6D H6DA 109.6
C7D C6D H6DB 109.6
C6D C7D H7D 109.4
C6D C7D C8D 109.5(10)
C8D C7D H7D 109.4
C10D C7D C6D 110.6(10)
C10D C7D H7D 109.4
C10D C7D C8D 108.6(10)
C1D C8D C7D 109.7(8)
C1D C8D H8DA 109.7
C1D C8D H8DB 109.7
C7D C8D H8DA 109.7
C7D C8D H8DB 109.7
H8DA C8D H8DB 108.2
C1D C9D C5D 110.8(8)
C1D C9D H9DA 109.5
C1D C9D H9DB 109.5
C5D C9D H9DA 109.5
C5D C9D H9DB 109.5
H9DA C9D H9DB 108.1
C3D C10D H10I 109.5
C3D C10D H10J 109.5
C7D C10D C3D 110.9(9)
C7D C10D H10I 109.5
C7D C10D H10J 109.5
H10I C10D H10J 108.1
Au9 S6 Au6 100.1(2)
C1E S6 Au6 115.5(4)
C1E S6 Au9 112.7(5)
C2E C1E S6 110.0(7)
C8E C1E S6 111.7(7)
C8E C1E C2E 108.3(9)
C8E C1E C9E 109.0(9)
C9E C1E S6 108.4(7)
C9E C1E C2E 109.4(9)
C1E C2E H2EA 109.7
C1E C2E H2EB 109.7
C1E C2E C3E 109.7(8)
H2EA C2E H2EB 108.2
C3E C2E H2EA 109.7
C3E C2E H2EB 109.7
C2E C3E H3E 110.7
C4E C3E C2E 106.7(10)
C4E C3E H3E 110.7
C4E C3E C10E 110.0(10)
C10E C3E C2E 108.0(10)
C10E C3E H3E 110.7
C3E C4E H4EA 109.0
C3E C4E H4EB 109.0
H4EA C4E H4EB 107.8
C5E C4E C3E 112.8(10)
C5E C4E H4EA 109.0
C5E C4E H4EB 109.0
C4E C5E H5E 110.0
C4E C5E C6E 111.1(11)
C4E C5E C9E 107.7(10)
C6E C5E H5E 110.0
C6E C5E C9E 108.1(10)
C9E C5E H5E 110.0
C5E C6E H6EA 109.5
C5E C6E H6EB 109.5
C5E C6E C7E 110.5(10)
H6EA C6E H6EB 108.1
C7E C6E H6EA 109.5
C7E C6E H6EB 109.5
C6E C7E H7E 109.6
C6E C7E C8E 108.7(10)
C8E C7E H7E 109.6
C10E C7E C6E 110.5(10)
C10E C7E H7E 109.6
C10E C7E C8E 108.9(10)
C1E C8E C7E 110.3(8)
C1E C8E H8EA 109.6
C1E C8E H8EB 109.6
C7E C8E H8EA 109.6
C7E C8E H8EB 109.6
H8EA C8E H8EB 108.1
C1E C9E C5E 109.9(8)
C1E C9E H9EA 109.7
C1E C9E H9EB 109.7
C5E C9E H9EA 109.7
C5E C9E H9EB 109.7
H9EA C9E H9EB 108.2
C3E C10E H10K 109.6
C3E C10E H10L 109.6
C7E C10E C3E 110.4(9)
C7E C10E H10K 109.6
C7E C10E H10L 109.6
H10K C10E H10L 108.1
Au7 S7 Au8 92.9(2)
C1F S7 Au7 106.4(4)
C1F S7 Au8 107.0(4)
C2F C1F S7 108.8(7)
C8F C1F S7 112.3(7)
C8F C1F C2F 109.3(9)
C8F C1F C9F 108.3(8)
C9F C1F S7 108.6(7)
C9F C1F C2F 109.5(9)
C1F C2F H2FA 109.8
C1F C2F H2FB 109.8
C1F C2F C3F 109.5(8)
H2FA C2F H2FB 108.2
C3F C2F H2FA 109.8
C3F C2F H2FB 109.8
C2F C3F H3F 110.8
C4F C3F C2F 107.2(9)
C4F C3F H3F 110.8
C4F C3F C10F 109.1(9)
C10F C3F C2F 108.1(9)
C10F C3F H3F 110.8
C3F C4F H4FA 109.0
C3F C4F H4FB 109.0
H4FA C4F H4FB 107.8
C5F C4F C3F 112.9(9)
C5F C4F H4FA 109.0
C5F C4F H4FB 109.0
C4F C5F H5F 110.0
C4F C5F C6F 110.8(10)
C4F C5F C9F 108.1(9)
C6F C5F H5F 110.0
C6F C5F C9F 107.9(9)
C9F C5F H5F 110.0
C5F C6F H6FA 109.6
C5F C6F H6FB 109.6
C5F C6F C7F 110.3(9)
H6FA C6F H6FB 108.1
C7F C6F H6FA 109.6
C7F C6F H6FB 109.6
C6F C7F H7F 109.7
C6F C7F C8F 109.3(9)
C8F C7F H7F 109.7
C10F C7F C6F 110.3(10)
C10F C7F H7F 109.7
C10F C7F C8F 108.2(9)
C1F C8F C7F 110.2(8)
C1F C8F H8FA 109.6
C1F C8F H8FB 109.6
C7F C8F H8FA 109.6
C7F C8F H8FB 109.6
H8FA C8F H8FB 108.1
C1F C9F C5F 110.3(8)
C1F C9F H9FA 109.6
C1F C9F H9FB 109.6
C5F C9F H9FA 109.6
C5F C9F H9FB 109.6
H9FA C9F H9FB 108.1
C3F C10F H10M 109.4
C3F C10F H10N 109.4
C7F C10F C3F 111.1(9)
C7F C10F H10M 109.4
C7F C10F H10N 109.4
H10M C10F H10N 108.0
Au21 S8 Au13 101.6(2)
C1G S8 Au13 104.0(4)
C1G S8 Au21 109.0(5)
C2G C1G S8 111.4(7)
C2G C1G C9G 109.7(9)
C8G C1G S8 109.7(7)
C8G C1G C2G 108.6(9)
C8G C1G C9G 108.8(9)
C9G C1G S8 108.7(7)
C1G C2G H2GA 109.6
C1G C2G H2GB 109.6
C1G C2G C3G 110.1(8)
H2GA C2G H2GB 108.2
C3G C2G H2GA 109.6
C3G C2G H2GB 109.6
C2G C3G H3G 110.9
C4G C3G C2G 106.6(9)
C4G C3G H3G 110.9
C4G C3G C10G 109.8(10)
C10G C3G C2G 107.5(9)
C10G C3G H3G 110.9
C3G C4G H4GA 108.9
C3G C4G H4GB 108.9
H4GA C4G H4GB 107.8
C5G C4G C3G 113.2(10)
C5G C4G H4GA 108.9
C5G C4G H4GB 108.9
C4G C5G H5G 109.9
C4G C5G C6G 110.3(10)
C4G C5G C9G 108.9(10)
C6G C5G H5G 109.9
C6G C5G C9G 107.8(10)
C9G C5G H5G 109.9
C5G C6G H6GA 109.6
C5G C6G H6GB 109.6
C5G C6G C7G 110.4(9)
H6GA C6G H6GB 108.1
C7G C6G H6GA 109.6
C7G C6G H6GB 109.6
C6G C7G H7G 109.4
C6G C7G C8G 109.1(10)
C8G C7G H7G 109.4
C10G C7G C6G 110.7(10)
C10G C7G H7G 109.4
C10G C7G C8G 108.9(10)
C1G C8G C7G 109.7(8)
C1G C8G H8GA 109.7
C1G C8G H8GB 109.7
C7G C8G H8GA 109.7
C7G C8G H8GB 109.7
H8GA C8G H8GB 108.2
C1G C9G C5G 109.6(8)
C1G C9G H9GA 109.7
C1G C9G H9GB 109.7
C5G C9G H9GA 109.7
C5G C9G H9GB 109.7
H9GA C9G H9GB 108.2
C3G C10G H10O 109.6
C3G C10G H10P 109.6
C7G C10G C3G 110.5(9)
C7G C10G H10O 109.6
C7G C10G H10P 109.6
H10O C10G H10P 108.1
Au14 S9 Au19 90.76(17)
Au14 S9 Au21 90.3(2)
Au21 S9 Au19 114.6(2)
C1H S9 Au14 109.3(4)
C1H S9 Au19 133.0(5)
C1H S9 Au21 107.5(4)
C2H C1H S9 109.6(7)
C2H C1H C9H 109.0(8)
C8H C1H S9 110.4(7)
C8H C1H C2H 109.9(9)
C8H C1H C9H 108.5(9)
C9H C1H S9 109.3(7)
C1H C2H H2HA 109.9
C1H C2H H2HB 109.9
C1H C2H C3H 109.0(8)
H2HA C2H H2HB 108.3
C3H C2H H2HA 109.9
C3H C2H H2HB 109.9
C2H C3H H3H 110.6
C4H C3H C2H 106.8(9)
C4H C3H H3H 110.6
C10H C3H C2H 108.4(9)
C10H C3H H3H 110.6
C10H C3H C4H 109.6(10)
C3H C4H H4HA 109.0
C3H C4H H4HB 109.0
H4HA C4H H4HB 107.8
C5H C4H C3H 112.8(10)
C5H C4H H4HA 109.0
C5H C4H H4HB 109.0
C4H C5H H5H 109.8
C4H C5H C6H 111.2(10)
C4H C5H C9H 108.1(10)
C6H C5H H5H 109.8
C6H C5H C9H 107.9(9)
C9H C5H H5H 109.8
C5H C6H H6HA 109.7
C5H C6H H6HB 109.7
C5H C6H C7H 110.0(9)
H6HA C6H H6HB 108.2
C7H C6H H6HA 109.7
C7H C6H H6HB 109.7
C6H C7H H7H 109.6
C6H C7H C8H 109.1(10)
C8H C7H H7H 109.6
C10H C7H C6H 111.4(10)
C10H C7H H7H 109.6
C10H C7H C8H 107.4(9)
C1H C8H C7H 110.1(8)
C1H C8H H8HA 109.6
C1H C8H H8HB 109.6
C7H C8H H8HA 109.6
C7H C8H H8HB 109.6
H8HA C8H H8HB 108.1
C1H C9H C5H 109.9(8)
C1H C9H H9HA 109.7
C1H C9H H9HB 109.7
C5H C9H H9HA 109.7
C5H C9H H9HB 109.7
H9HA C9H H9HB 108.2
C3H C10H H10Q 109.4
C3H C10H H10R 109.4
C7H C10H C3H 111.0(9)
C7H C10H H10Q 109.4
C7H C10H H10R 109.4
H10Q C10H H10R 108.0
Au18 S10 Au15 95.3(2)
C1I S10 Au15 113.2(5)
C1I S10 Au18 108.1(5)
C2I C1I S10 109.4(8)
C2I C1I C9I 109.1(9)
C8I C1I S10 111.9(8)
C8I C1I C2I 108.8(9)
C8I C1I C9I 108.9(9)
C9I C1I S10 108.8(8)
C1I C2I H2IA 109.6
C1I C2I H2IB 109.6
C1I C2I C3I 110.2(8)
H2IA C2I H2IB 108.1
C3I C2I H2IA 109.6
C3I C2I H2IB 109.6
C2I C3I H3I 110.8
C4I C3I C2I 107.2(10)
C4I C3I H3I 110.8
C10I C3I C2I 107.2(10)
C10I C3I H3I 110.8
C10I C3I C4I 110.0(10)
C3I C4I H4IA 109.1
C3I C4I H4IB 109.1
H4IA C4I H4IB 107.9
C5I C4I C3I 112.4(10)
C5I C4I H4IA 109.1
C5I C4I H4IB 109.1
C4I C5I H5I 109.9
C4I C5I C6I 111.5(11)
C4I C5I C9I 108.1(10)
C6I C5I H5I 109.9
C6I C5I C9I 107.4(10)
C9I C5I H5I 109.9
C5I C6I H6IA 109.6
C5I C6I H6IB 109.6
C5I C6I C7I 110.2(10)
H6IA C6I H6IB 108.1
C7I C6I H6IA 109.6
C7I C6I H6IB 109.6
C6I C7I H7I 109.3
C6I C7I C8I 109.0(10)
C8I C7I H7I 109.3
C10I C7I C6I 110.6(10)
C10I C7I H7I 109.3
C10I C7I C8I 109.4(10)
C1I C8I C7I 109.3(8)
C1I C8I H8IA 109.8
C1I C8I H8IB 109.8
C7I C8I H8IA 109.8
C7I C8I H8IB 109.8
H8IA C8I H8IB 108.3
C1I C9I C5I 110.3(9)
C1I C9I H9IA 109.6
C1I C9I H9IB 109.6
C5I C9I H9IA 109.6
C5I C9I H9IB 109.6
H9IA C9I H9IB 108.1
C3I C10I H10S 109.5
C3I C10I H10T 109.5
C7I C10I C3I 110.6(10)
C7I C10I H10S 109.5
C7I C10I H10T 109.5
H10S C10I H10T 108.1
Au16 S11 Au10 81.71(18)
C1J S11 Au10 113.5(5)
C1J S11 Au16 107.5(5)
C2J C1J S11 111.6(8)
C2J C1J C8J 108.4(9)
C2J C1J C9J 109.8(9)
C8J C1J S11 110.4(8)
C8J C1J C9J 108.7(9)
C9J C1J S11 107.9(8)
C1J C2J H2JA 109.7
C1J C2J H2JB 109.7
C1J C2J C3J 109.7(8)
H2JA C2J H2JB 108.2
C3J C2J H2JA 109.7
C3J C2J H2JB 109.7
C2J C3J H3J 110.8
C4J C3J C2J 107.1(10)
C4J C3J H3J 110.8
C4J C3J C10J 109.5(10)
C10J C3J C2J 107.8(10)
C10J C3J H3J 110.8
C3J C4J H4JA 109.0
C3J C4J H4JB 109.0
H4JA C4J H4JB 107.8
C5J C4J C3J 112.9(10)
C5J C4J H4JA 109.0
C5J C4J H4JB 109.0
C4J C5J H5J 110.0
C4J C5J C6J 111.3(11)
C4J C5J C9J 107.6(10)
C6J C5J H5J 110.0
C6J C5J C9J 107.7(10)
C9J C5J H5J 110.0
C5J C6J H6JA 109.6
C5J C6J H6JB 109.6
C5J C6J C7J 110.4(9)
H6JA C6J H6JB 108.1
C7J C6J H6JA 109.6
C7J C6J H6JB 109.6
C6J C7J H7J 109.5
C6J C7J C8J 108.6(10)
C8J C7J H7J 109.5
C10J C7J C6J 110.7(10)
C10J C7J H7J 109.5
C10J C7J C8J 108.9(10)
C1J C8J C7J 110.1(8)
C1J C8J H8JA 109.6
C1J C8J H8JB 109.6
C7J C8J H8JA 109.6
C7J C8J H8JB 109.6
H8JA C8J H8JB 108.1
C1J C9J C5J 110.0(8)
C1J C9J H9JA 109.7
C1J C9J H9JB 109.7
C5J C9J H9JA 109.7
C5J C9J H9JB 109.7
H9JA C9J H9JB 108.2
C3J C10J H10U 109.5
C3J C10J H10V 109.5
C7J C10J C3J 110.7(9)
C7J C10J H10U 109.5
C7J C10J H10V 109.5
H10U C10J H10V 108.1
Au9 S12 Au20 95.0(2)
C1K S12 Au9 109.6(4)
C1K S12 Au20 111.7(4)
C2K C1K S12 109.3(7)
C8K C1K S12 112.1(7)
C8K C1K C2K 109.0(9)
C8K C1K C9K 108.6(9)
C9K C1K S12 108.3(7)
C9K C1K C2K 109.6(9)
C1K C2K H2KA 109.6
C1K C2K H2KB 109.6
C1K C2K C3K 110.1(8)
H2KA C2K H2KB 108.2
C3K C2K H2KA 109.6
C3K C2K H2KB 109.6
C2K C3K H3K 110.8
C4K C3K C2K 107.2(10)
C4K C3K H3K 110.8
C4K C3K C10K 109.6(10)
C10K C3K C2K 107.5(9)
C10K C3K H3K 110.8
C3K C4K H4KA 109.1
C3K C4K H4KB 109.1
H4KA C4K H4KB 107.8
C5K C4K C3K 112.5(10)
C5K C4K H4KA 109.1
C5K C4K H4KB 109.1
C4K C5K H5K 109.8
C4K C5K C6K 111.3(11)
C4K C5K C9K 108.9(10)
C6K C5K H5K 109.8
C6K C5K C9K 107.2(10)
C9K C5K H5K 109.8
C5K C6K H6KA 109.6
C5K C6K H6KB 109.6
C5K C6K C7K 110.2(9)
H6KA C6K H6KB 108.1
C7K C6K H6KA 109.6
C7K C6K H6KB 109.6
C6K C7K H7K 109.4
C6K C7K C8K 108.6(10)
C8K C7K H7K 109.4
C10K C7K C6K 110.2(10)
C10K C7K H7K 109.4
C10K C7K C8K 109.7(10)
C1K C8K C7K 109.6(8)
C1K C8K H8KA 109.8
C1K C8K H8KB 109.8
C7K C8K H8KA 109.8
C7K C8K H8KB 109.8
H8KA C8K H8KB 108.2
C1K C9K C5K 109.8(8)
C1K C9K H9KA 109.7
C1K C9K H9KB 109.7
C5K C9K H9KA 109.7
C5K C9K H9KB 109.7
H9KA C9K H9KB 108.2
C3K C10K H10W 109.5
C3K C10K H10X 109.5
C7K C10K C3K 110.6(9)
C7K C10K H10W 109.5
C7K C10K H10X 109.5
H10W C10K H10X 108.1
Au23 S13 Au22 95.0(2)
C1L S13 Au22 115.0(4)
C1L S13 Au23 107.3(4)
C2L C1L S13 112.0(7)
C8L C1L S13 109.4(7)
C8L C1L C2L 108.4(8)
C8L C1L C9L 109.2(9)
C9L C1L S13 108.6(7)
C9L C1L C2L 109.3(8)
C1L C2L H2LA 109.6
C1L C2L H2LB 109.6
C1L C2L C3L 110.2(8)
H2LA C2L H2LB 108.1
C3L C2L H2LA 109.6
C3L C2L H2LB 109.6
C2L C3L H3L 110.9
C4L C3L C2L 106.8(9)
C4L C3L H3L 110.9
C4L C3L C10L 109.6(10)
C10L C3L C2L 107.4(9)
C10L C3L H3L 110.9
C3L C4L H4LA 109.0
C3L C4L H4LB 109.0
H4LA C4L H4LB 107.8
C5L C4L C3L 112.7(9)
C5L C4L H4LA 109.0
C5L C4L H4LB 109.0
C4L C5L H5L 109.7
C4L C5L C6L 110.5(10)
C4L C5L C9L 108.9(10)
C6L C5L H5L 109.7
C6L C5L C9L 108.3(10)
C9L C5L H5L 109.7
C5L C6L H6LA 109.6
C5L C6L H6LB 109.6
C5L C6L C7L 110.3(9)
H6LA C6L H6LB 108.1
C7L C6L H6LA 109.6
C7L C6L H6LB 109.6
C6L C7L H7L 109.5
C6L C7L C8L 108.4(9)
C8L C7L H7L 109.5
C10L C7L C6L 111.1(10)
C10L C7L H7L 109.5
C10L C7L C8L 108.7(9)
C1L C8L C7L 110.2(8)
C1L C8L H8LA 109.6
C1L C8L H8LB 109.6
C7L C8L H8LA 109.6
C7L C8L H8LB 109.6
H8LA C8L H8LB 108.1
C1L C9L C5L 109.5(8)
C1L C9L H9LA 109.8
C1L C9L H9LB 109.8
C5L C9L H9LA 109.8
C5L C9L H9LB 109.8
H9LA C9L H9LB 108.2
C3L C10L H10Y 109.5
C3L C10L H10Z 109.5
C7L C10L C3L 110.6(9)
C7L C10L H10Y 109.5
C7L C10L H10Z 109.5
H10Y C10L H10Z 108.1
Au24 S14 Au23 89.5(2)
C1M S14 Au23 106.0(5)
C1M S14 Au24 108.3(5)
C2M C1M S14 110.7(7)
C2M C1M C9M 110.0(9)
C8M C1M S14 110.7(7)
C8M C1M C2M 107.8(9)
C8M C1M C9M 109.4(9)
C9M C1M S14 108.3(7)
C1M C2M H2MA 109.8
C1M C2M H2MB 109.8
C1M C2M C3M 109.5(8)
H2MA C2M H2MB 108.2
C3M C2M H2MA 109.8
C3M C2M H2MB 109.8
C2M C3M H3M 110.6
C4M C3M C2M 107.5(10)
C4M C3M H3M 110.6
C10M C3M C2M 108.2(10)
C10M C3M H3M 110.6
C10M C3M C4M 109.3(10)
C3M C4M H4MA 109.0
C3M C4M H4MB 109.0
H4MA C4M H4MB 107.8
C5M C4M C3M 113.0(10)
C5M C4M H4MA 109.0
C5M C4M H4MB 109.0
C4M C5M H5M 110.1
C4M C5M C6M 111.1(11)
C4M C5M C9M 108.1(10)
C6M C5M H5M 110.1
C6M C5M C9M 107.3(10)
C9M C5M H5M 110.1
C5M C6M H6MA 109.5
C5M C6M H6MB 109.5
C5M C6M C7M 110.6(9)
H6MA C6M H6MB 108.1
C7M C6M H6MA 109.5
C7M C6M H6MB 109.5
C6M C7M H7M 109.5
C6M C7M C8M 108.3(10)
C8M C7M H7M 109.5
C10M C7M C6M 111.0(10)
C10M C7M H7M 109.5
C10M C7M C8M 109.0(10)
C1M C8M C7M 110.1(8)
C1M C8M H8MA 109.6
C1M C8M H8MB 109.6
C7M C8M H8MA 109.6
C7M C8M H8MB 109.6
H8MA C8M H8MB 108.2
C1M C9M C5M 109.9(8)
C1M C9M H9MA 109.7
C1M C9M H9MB 109.7
C5M C9M H9MA 109.7
C5M C9M H9MB 109.7
H9MA C9M H9MB 108.2
C3M C10M H101 109.6
C3M C10M H102 109.6
C7M C10M C3M 110.2(9)
C7M C10M H101 109.6
C7M C10M H102 109.6
H101 C10M H102 108.1
Au24 S15 Au18 97.0(2)
C1N S15 Au18 106.8(5)
C1N S15 Au24 108.1(5)
C2N C1N S15 110.7(8)
C2N C1N C9N 108.9(9)
C8N C1N S15 110.2(8)
C8N C1N C2N 109.2(9)
C8N C1N C9N 109.4(9)
C9N C1N S15 108.3(8)
C1N C2N H2NA 109.7
C1N C2N H2NB 109.7
C1N C2N C3N 109.7(8)
H2NA C2N H2NB 108.2
C3N C2N H2NA 109.7
C3N C2N H2NB 109.7
C2N C3N H3N 110.7
C4N C3N C2N 106.6(10)
C4N C3N H3N 110.7
C4N C3N C10N 110.8(10)
C10N C3N C2N 107.2(10)
C10N C3N H3N 110.7
C3N C4N H4NA 109.1
C3N C4N H4NB 109.1
H4NA C4N H4NB 107.8
C5N C4N C3N 112.5(10)
C5N C4N H4NA 109.1
C5N C4N H4NB 109.1
C4N C5N H5N 110.1
C4N C5N C6N 111.1(11)
C4N C5N C9N 108.1(10)
C6N C5N H5N 110.1
C6N C5N C9N 107.2(10)
C9N C5N H5N 110.1
C5N C6N H6NA 109.4
C5N C6N H6NB 109.4
C5N C6N C7N 111.2(9)
H6NA C6N H6NB 108.0
C7N C6N H6NA 109.4
C7N C6N H6NB 109.4
C6N C7N H7N 109.6
C6N C7N C8N 108.8(10)
C8N C7N H7N 109.6
C10N C7N C6N 110.7(10)
C10N C7N H7N 109.6
C10N C7N C8N 108.5(10)
C1N C8N C7N 109.3(8)
C1N C8N H8NA 109.8
C1N C8N H8NB 109.8
C7N C8N H8NA 109.8
C7N C8N H8NB 109.8
H8NA C8N H8NB 108.3
C1N C9N C5N 109.9(9)
C1N C9N H9NA 109.7
C1N C9N H9NB 109.7
C5N C9N H9NA 109.7
C5N C9N H9NB 109.7
H9NA C9N H9NB 108.2
C3N C10N H0AA 109.5
C3N C10N H1AA 109.5
C7N C10N C3N 110.8(9)
C7N C10N H0AA 109.5
C7N C10N H1AA 109.5
H0AA C10N H1AA 108.1
Au16 S16 Au17 77.8(2)
C1O S16 Au16 102.6(4)
C1O S16 Au17 115.0(5)
C2O C1O S16 108.6(7)
C8O C1O S16 112.3(7)
C8O C1O C2O 108.2(9)
C8O C1O C9O 109.1(9)
C9O C1O S16 108.7(7)
C9O C1O C2O 109.9(9)
C1O C2O H2OA 109.7
C1O C2O H2OB 109.7
C1O C2O C3O 109.8(8)
H2OA C2O H2OB 108.2
C3O C2O H2OA 109.7
C3O C2O H2OB 109.7
C2O C3O H3O 110.5
C4O C3O C2O 107.1(10)
C4O C3O H3O 110.5
C10O C3O C2O 107.1(10)
C10O C3O H3O 110.5
C10O C3O C4O 111.0(10)
C3O C4O H4OA 109.1
C3O C4O H4OB 109.1
H4OA C4O H4OB 107.9
C5O C4O C3O 112.3(10)
C5O C4O H4OA 109.1
C5O C4O H4OB 109.1
C4O C5O H5O 110.0
C4O C5O C6O 111.1(10)
C4O C5O C9O 108.0(10)
C6O C5O H5O 110.0
C6O C5O C9O 107.7(10)
C9O C5O H5O 110.0
C5O C6O H6OA 109.4
C5O C6O H6OB 109.4
C5O C6O C7O 111.0(9)
H6OA C6O H6OB 108.0
C7O C6O H6OA 109.4
C7O C6O H6OB 109.4
C6O C7O H7O 109.6
C6O C7O C8O 108.5(9)
C8O C7O H7O 109.6
C10O C7O C6O 110.3(10)
C10O C7O H7O 109.6
C10O C7O C8O 109.2(10)
C1O C8O C7O 109.8(8)
C1O C8O H8OA 109.7
C1O C8O H8OB 109.7
C7O C8O H8OA 109.7
C7O C8O H8OB 109.7
H8OA C8O H8OB 108.2
C1O C9O C5O 109.8(8)
C1O C9O H9OA 109.7
C1O C9O H9OB 109.7
C5O C9O H9OA 109.7
C5O C9O H9OB 109.7
H9OA C9O H9OB 108.2
C3O C10O H3AA 109.6
C3O C10O H5AA 109.6
C7O C10O C3O 110.2(9)
C7O C10O H3AA 109.6
C7O C10O H5AA 109.6
H3AA C10O H5AA 108.1

loop_
_geom_bond_atom_site_label_1
_geom_bond_atom_site_label_2
_geom_bond_distance
Au1 Au5 2.9422(13)
Au1 Au6 3.2505(15)
Au1 S1 2.317(7)
Au1 S2 2.315(7)
Au2 Au3 3.3801(15)
Au2 Au4 3.0244(13)
Au2 Au6 3.0194(13)
Au2 S1 2.308(7)
Au2 S4 2.294(7)
Au3 Au4 2.8688(14)
Au3 Au6 3.0836(15)
Au3 Au10 2.6868(13)
Au3 Au11 2.7840(12)
Au3 Au15 2.7994(14)
Au3 S4 2.359(5)
Au4 Au5 2.7050(15)
Au4 Au6 2.7015(13)
Au4 Au11 3.2633(13)
Au4 Au12 2.7846(13)
Au4 Au14 3.2584(13)
Au4 S5 2.384(6)
Au5 Au6 2.6685(13)
Au5 Au12 2.7830(13)
Au5 Au13 3.1210(13)
Au5 S3 2.355(6)
Au6 Au8 3.0223(13)
Au6 Au11 3.0026(13)
Au6 S6 2.354(6)
Au7 Au8 3.3565(14)
Au7 S2 2.279(6)
Au7 S7 2.288(6)
Au8 Au9 3.1493(13)
Au8 Au11 2.8383(13)
Au8 Au12 2.7146(13)
Au8 Au22 2.7371(13)
Au8 S7 2.344(6)
Au9 Au10 3.0914(15)
Au9 Au11 3.1813(13)
Au9 S6 2.320(6)
Au9 S12 2.313(6)
Au10 Au11 2.7429(12)
Au10 Au15 2.7251(13)
Au10 Au16 3.0430(15)
Au10 Au20 3.0747(13)
Au10 S11 2.355(6)
Au11 Au12 2.7040(13)
Au11 Au15 2.7123(14)
Au11 Au19 3.2737(13)
Au11 Au20 2.8771(12)
Au11 Au22 2.8428(12)
Au12 Au13 2.9624(14)
Au12 Au14 3.0914(15)
Au12 Au21 2.8633(12)
Au12 Au22 2.7503(12)
Au13 S3 2.313(6)
Au13 S8 2.307(6)
Au14 Au15 3.1553(14)
Au14 Au21 3.2970(13)
Au14 S5 2.310(5)
Au14 S9 2.320(5)
Au15 Au17 3.2831(14)
Au15 Au19 3.0083(13)
Au15 S10 2.352(6)
Au16 Au17 2.9514(13)
Au16 S11 2.297(7)
Au16 S16 2.314(7)
Au17 Au18 2.9994(14)
Au17 Au19 2.6611(13)
Au17 Au20 2.7322(14)
Au17 Au24 2.9382(14)
Au17 S16 2.388(6)
Au18 Au19 2.9642(14)
Au18 S10 2.308(6)
Au18 S15 2.337(6)
Au19 Au20 2.6817(12)
Au19 Au22 2.8911(14)
Au19 Au23 3.2598(14)
Au19 Au24 3.3129(15)
Au19 S9 2.538(5)
Au20 Au22 3.1019(13)
Au20 Au23 2.9788(12)
Au20 S12 2.354(5)
Au21 Au22 3.0907(13)
Au21 S8 2.304(6)
Au21 S9 2.329(6)
Au22 S13 2.363(5)
Au23 Au24 3.2471(16)
Au23 S13 2.279(6)
Au23 S14 2.304(6)
Au24 S14 2.306(6)
Au24 S15 2.301(7)
S1 C1 1.837(8)
C1 C2 1.551(10)
C1 C8 1.540(10)
C1 C9 1.533(10)
C2 H2A 0.9900
C2 H2B 0.9900
C2 C3 1.590(11)
C3 H3 1.0000
C3 C4 1.528(12)
C3 C10 1.541(11)
C4 H4A 0.9900
C4 H4B 0.9900
C4 C5 1.490(12)
C5 H5 1.0000
C5 C6 1.505(12)
C5 C9 1.585(11)
C6 H6A 0.9900
C6 H6B 0.9900
C6 C7 1.536(11)
C7 H7 1.0000
C7 C8 1.560(11)
C7 C10 1.513(11)
C8 H8A 0.9900
C8 H8B 0.9900
C9 H9A 0.9900
C9 H9B 0.9900
C10 H10A 0.9900
C10 H10B 0.9900
S2 C1A 1.836(8)
C1A C2A 1.552(10)
C1A C8A 1.543(10)
C1A C9A 1.533(10)
C2A H2AA 0.9900
C2A H2AB 0.9900
C2A C3A 1.588(11)
C3A H3A 1.0000
C3A C4A 1.527(12)
C3A C10A 1.537(11)
C4A H4AA 0.9900
C4A H4AB 0.9900
C4A C5A 1.491(12)
C5A H5A 1.0000
C5A C6A 1.501(11)
C5A C9A 1.584(11)
C6A H6AA 0.9900
C6A H6AB 0.9900
C6A C7A 1.536(11)
C7A H7A 1.0000
C7A C8A 1.556(11)
C7A C10A 1.512(11)
C8A H8AA 0.9900
C8A H8AB 0.9900
C9A H9AA 0.9900
C9A H9AB 0.9900
C10A H10C 0.9900
C10A H10D 0.9900
S3 C1B 1.835(8)
C1B C2B 1.551(10)
C1B C8B 1.537(10)
C1B C9B 1.532(10)
C2B H2BA 0.9900
C2B H2BB 0.9900
C2B C3B 1.586(11)
C3B H3B 1.0000
C3B C4B 1.525(12)
C3B C10B 1.534(12)
C4B H4BA 0.9900
C4B H4BB 0.9900
C4B C5B 1.490(12)
C5B H5B 1.0000
C5B C6B 1.504(12)
C5B C9B 1.584(11)
C6B H6BA 0.9900
C6B H6BB 0.9900
C6B C7B 1.536(11)
C7B H7B 1.0000
C7B C8B 1.559(11)
C7B C10B 1.510(11)
C8B H8BA 0.9900
C8B H8BB 0.9900
C9B H9BA 0.9900
C9B H9BB 0.9900
C10B H10E 0.9900
C10B H10F 0.9900
S4 C1C 1.838(8)
C1C C2C 1.549(10)
C1C C8C 1.540(10)
C1C C9C 1.530(10)
C2C H2CA 0.9900
C2C H2CB 0.9900
C2C C3C 1.591(11)
C3C H3C 1.0000
C3C C4C 1.525(11)
C3C C10C 1.536(11)
C4C H4CA 0.9900
C4C H4CB 0.9900
C4C C5C 1.488(12)
C5C H5C 1.0000
C5C C6C 1.502(11)
C5C C9C 1.583(11)
C6C H6CA 0.9900
C6C H6CB 0.9900
C6C C7C 1.539(11)
C7C H7C 1.0000
C7C C8C 1.558(11)
C7C C10C 1.514(11)
C8C H8CA 0.9900
C8C H8CB 0.9900
C9C H9CA 0.9900
C9C H9CB 0.9900
C10C H10G 0.9900
C10C H10H 0.9900
S5 C1D 1.840(8)
C1D C2D 1.552(10)
C1D C8D 1.536(10)
C1D C9D 1.529(10)
C2D H2DA 0.9900
C2D H2DB 0.9900
C2D C3D 1.588(11)
C3D H3D 1.0000
C3D C4D 1.530(11)
C3D C10D 1.536(11)
C4D H4DA 0.9900
C4D H4DB 0.9900
C4D C5D 1.491(12)
C5D H5D 1.0000
C5D C6D 1.503(11)
C5D C9D 1.585(11)
C6D H6DA 0.9900
C6D H6DB 0.9900
C6D C7D 1.535(11)
C7D H7D 1.0000
C7D C8D 1.559(11)
C7D C10D 1.509(11)
C8D H8DA 0.9900
C8D H8DB 0.9900
C9D H9DA 0.9900
C9D H9DB 0.9900
C10D H10I 0.9900
C10D H10J 0.9900
S6 C1E 1.835(8)
C1E C2E 1.551(10)
C1E C8E 1.538(10)
C1E C9E 1.533(10)
C2E H2EA 0.9900
C2E H2EB 0.9900
C2E C3E 1.590(11)
C3E H3E 1.0000
C3E C4E 1.526(12)
C3E C10E 1.537(11)
C4E H4EA 0.9900
C4E H4EB 0.9900
C4E C5E 1.490(12)
C5E H5E 1.0000
C5E C6E 1.504(11)
C5E C9E 1.583(11)
C6E H6EA 0.9900
C6E H6EB 0.9900
C6E C7E 1.535(11)
C7E H7E 1.0000
C7E C8E 1.559(11)
C7E C10E 1.511(11)
C8E H8EA 0.9900
C8E H8EB 0.9900
C9E H9EA 0.9900
C9E H9EB 0.9900
C10E H10K 0.9900
C10E H10L 0.9900
S7 C1F 1.840(8)
C1F C2F 1.549(10)
C1F C8F 1.535(10)
C1F C9F 1.530(10)
C2F H2FA 0.9900
C2F H2FB 0.9900
C2F C3F 1.583(11)
C3F H3F 1.0000
C3F C4F 1.527(11)
C3F C10F 1.539(11)
C4F H4FA 0.9900
C4F H4FB 0.9900
C4F C5F 1.491(11)
C5F H5F 1.0000
C5F C6F 1.503(11)
C5F C9F 1.580(11)
C6F H6FA 0.9900
C6F H6FB 0.9900
C6F C7F 1.535(11)
C7F H7F 1.0000
C7F C8F 1.557(11)
C7F C10F 1.512(11)
C8F H8FA 0.9900
C8F H8FB 0.9900
C9F H9FA 0.9900
C9F H9FB 0.9900
C10F H10M 0.9900
C10F H10N 0.9900
S8 C1G 1.839(8)
C1G C2G 1.550(10)
C1G C8G 1.541(10)
C1G C9G 1.532(10)
C2G H2GA 0.9900
C2G H2GB 0.9900
C2G C3G 1.588(11)
C3G H3G 1.0000
C3G C4G 1.527(11)
C3G C10G 1.537(11)
C4G H4GA 0.9900
C4G H4GB 0.9900
C4G C5G 1.487(12)
C5G H5G 1.0000
C5G C6G 1.504(11)
C5G C9G 1.581(11)
C6G H6GA 0.9900
C6G H6GB 0.9900
C6G C7G 1.536(11)
C7G H7G 1.0000
C7G C8G 1.553(11)
C7G C10G 1.511(11)
C8G H8GA 0.9900
C8G H8GB 0.9900
C9G H9GA 0.9900
C9G H9GB 0.9900
C10G H10O 0.9900
C10G H10P 0.9900
S9 C1H 1.838(8)
C1H C2H 1.550(10)
C1H C8H 1.541(10)
C1H C9H 1.533(10)
C2H H2HA 0.9900
C2H H2HB 0.9900
C2H C3H 1.586(11)
C3H H3H 1.0000
C3H C4H 1.529(11)
C3H C10H 1.536(11)
C4H H4HA 0.9900
C4H H4HB 0.9900
C4H C5H 1.490(11)
C5H H5H 1.0000
C5H C6H 1.506(11)
C5H C9H 1.584(11)
C6H H6HA 0.9900
C6H H6HB 0.9900
C6H C7H 1.535(11)
C7H H7H 1.0000
C7H C8H 1.556(11)
C7H C10H 1.514(11)
C8H H8HA 0.9900
C8H H8HB 0.9900
C9H H9HA 0.9900
C9H H9HB 0.9900
C10H H10Q 0.9900
C10H H10R 0.9900
S10 C1I 1.835(8)
C1I C2I 1.549(10)
C1I C8I 1.536(10)
C1I C9I 1.531(10)
C2I H2IA 0.9900
C2I H2IB 0.9900
C2I C3I 1.586(11)
C3I H3I 1.0000
C3I C4I 1.528(12)
C3I C10I 1.536(12)
C4I H4IA 0.9900
C4I H4IB 0.9900
C4I C5I 1.489(12)
C5I H5I 1.0000
C5I C6I 1.502(12)
C5I C9I 1.585(11)
C6I H6IA 0.9900
C6I H6IB 0.9900
C6I C7I 1.537(11)
C7I H7I 1.0000
C7I C8I 1.560(11)
C7I C10I 1.509(11)
C8I H8IA 0.9900
C8I H8IB 0.9900
C9I H9IA 0.9900
C9I H9IB 0.9900
C10I H10S 0.9900
C10I H10T 0.9900
S11 C1J 1.831(8)
C1J C2J 1.546(10)
C1J C8J 1.542(10)
C1J C9J 1.535(10)
C2J H2JA 0.9900
C2J H2JB 0.9900
C2J C3J 1.593(11)
C3J H3J 1.0000
C3J C4J 1.528(12)
C3J C10J 1.538(11)
C4J H4JA 0.9900
C4J H4JB 0.9900
C4J C5J 1.494(12)
C5J H5J 1.0000
C5J C6J 1.503(11)
C5J C9J 1.587(11)
C6J H6JA 0.9900
C6J H6JB 0.9900
C6J C7J 1.538(11)
C7J H7J 1.0000
C7J C8J 1.557(11)
C7J C10J 1.510(11)
C8J H8JA 0.9900
C8J H8JB 0.9900
C9J H9JA 0.9900
C9J H9JB 0.9900
C10J H10U 0.9900
C10J H10V 0.9900
S12 C1K 1.832(8)
C1K C2K 1.551(10)
C1K C8K 1.535(10)
C1K C9K 1.532(10)
C2K H2KA 0.9900
C2K H2KB 0.9900
C2K C3K 1.587(11)
C3K H3K 1.0000
C3K C4K 1.528(11)
C3K C10K 1.538(11)
C4K H4KA 0.9900
C4K H4KB 0.9900
C4K C5K 1.488(12)
C5K H5K 1.0000
C5K C6K 1.505(11)
C5K C9K 1.583(11)
C6K H6KA 0.9900
C6K H6KB 0.9900
C6K C7K 1.538(11)
C7K H7K 1.0000
C7K C8K 1.556(11)
C7K C10K 1.514(11)
C8K H8KA 0.9900
C8K H8KB 0.9900
C9K H9KA 0.9900
C9K H9KB 0.9900
C10K H10W 0.9900
C10K H10X 0.9900
S13 C1L 1.836(8)
C1L C2L 1.549(10)
C1L C8L 1.542(10)
C1L C9L 1.531(10)
C2L H2LA 0.9900
C2L H2LB 0.9900
C2L C3L 1.592(11)
C3L H3L 1.0000
C3L C4L 1.529(11)
C3L C10L 1.540(11)
C4L H4LA 0.9900
C4L H4LB 0.9900
C4L C5L 1.493(12)
C5L H5L 1.0000
C5L C6L 1.503(11)
C5L C9L 1.580(11)
C6L H6LA 0.9900
C6L H6LB 0.9900
C6L C7L 1.538(11)
C7L H7L 1.0000
C7L C8L 1.556(11)
C7L C10L 1.512(11)
C8L H8LA 0.9900
C8L H8LB 0.9900
C9L H9LA 0.9900
C9L H9LB 0.9900
C10L H10Y 0.9900
C10L H10Z 0.9900
S14 C1M 1.834(8)
C1M C2M 1.548(10)
C1M C8M 1.542(10)
C1M C9M 1.530(10)
C2M H2MA 0.9900
C2M H2MB 0.9900
C2M C3M 1.589(11)
C3M H3M 1.0000
C3M C4M 1.529(12)
C3M C10M 1.536(11)
C4M H4MA 0.9900
C4M H4MB 0.9900
C4M C5M 1.488(12)
C5M H5M 1.0000
C5M C6M 1.504(11)
C5M C9M 1.586(11)
C6M H6MA 0.9900
C6M H6MB 0.9900
C6M C7M 1.537(11)
C7M H7M 1.0000
C7M C8M 1.555(11)
C7M C10M 1.512(11)
C8M H8MA 0.9900
C8M H8MB 0.9900
C9M H9MA 0.9900
C9M H9MB 0.9900
C10M H101 0.9900
C10M H102 0.9900
S15 C1N 1.830(8)
C1N C2N 1.549(10)
C1N C8N 1.541(10)
C1N C9N 1.533(10)
C2N H2NA 0.9900
C2N H2NB 0.9900
C2N C3N 1.590(11)
C3N H3N 1.0000
C3N C4N 1.527(12)
C3N C10N 1.535(11)
C4N H4NA 0.9900
C4N H4NB 0.9900
C4N C5N 1.492(12)
C5N H5N 1.0000
C5N C6N 1.502(11)
C5N C9N 1.583(11)
C6N H6NA 0.9900
C6N H6NB 0.9900
C6N C7N 1.535(11)
C7N H7N 1.0000
C7N C8N 1.554(11)
C7N C10N 1.511(11)
C8N H8NA 0.9900
C8N H8NB 0.9900
C9N H9NA 0.9900
C9N H9NB 0.9900
C10N H0AA 0.9900
C10N H1AA 0.9900
S16 C1O 1.834(8)
C1O C2O 1.550(10)
C1O C8O 1.539(10)
C1O C9O 1.532(10)
C2O H2OA 0.9900
C2O H2OB 0.9900
C2O C3O 1.586(11)
C3O H3O 1.0000
C3O C4O 1.530(11)
C3O C10O 1.537(11)
C4O H4OA 0.9900
C4O H4OB 0.9900
C4O C5O 1.491(12)
C5O H5O 1.0000
C5O C6O 1.504(11)
C5O C9O 1.584(11)
C6O H6OA 0.9900
C6O H6OB 0.9900
C6O C7O 1.540(11)
C7O H7O 1.0000
C7O C8O 1.555(11)
C7O C10O 1.514(11)
C8O H8OA 0.9900
C8O H8OB 0.9900
C9O H9OA 0.9900
C9O H9OB 0.9900
C10O H3AA 0.9900
C10O H5AA 0.9900

loop_
_geom_torsion_atom_site_label_1
_geom_torsion_atom_site_label_2
_geom_torsion_atom_site_label_3
_geom_torsion_atom_site_label_4
_geom_torsion
Au1 S1 C1 C2 -49.5(9)
Au1 S1 C1 C8 -169.3(9)
Au1 S1 C1 C9 70.7(9)
Au1 S2 C1A C2A -179.1(8)
Au1 S2 C1A C8A 61.5(10)
Au1 S2 C1A C9A -59.0(9)
Au2 S1 C1 C2 52.6(10)
Au2 S1 C1 C8 -67.2(9)
Au2 S1 C1 C9 172.8(9)
Au2 S4 C1C C2C 30.3(9)
Au2 S4 C1C C8C -89.5(9)
Au2 S4 C1C C9C 151.4(8)
Au3 S4 C1C C2C -71.7(9)
Au3 S4 C1C C8C 168.5(8)
Au3 S4 C1C C9C 49.4(9)
Au4 S5 C1D C2D 153.4(8)
Au4 S5 C1D C8D 33.0(10)
Au4 S5 C1D C9D -87.5(9)
Au5 S3 C1B C2B 73.8(9)
Au5 S3 C1B C8B -46.4(10)
Au5 S3 C1B C9B -166.9(9)
Au6 S6 C1E C2E 172.6(9)
Au6 S6 C1E C8E 52.4(10)
Au6 S6 C1E C9E -67.8(10)
Au7 S2 C1A C2A -70.8(10)
Au7 S2 C1A C8A 169.7(9)
Au7 S2 C1A C9A 49.2(10)
Au7 S7 C1F C2F 74.0(8)
Au7 S7 C1F C8F -47.2(9)
Au7 S7 C1F C9F -166.9(7)
Au8 S7 C1F C2F 172.3(7)
Au8 S7 C1F C8F 51.1(9)
Au8 S7 C1F C9F -68.6(8)
Au9 S6 C1E C2E 58.4(10)
Au9 S6 C1E C8E -61.9(10)
Au9 S6 C1E C9E 178.0(9)
Au9 S12 C1K C2K 64.5(9)
Au9 S12 C1K C8K -56.4(9)
Au9 S12 C1K C9K -176.2(7)
Au10 S11 C1J C2J 37.6(10)
Au10 S11 C1J C8J -83.0(10)
Au10 S11 C1J C9J 158.3(9)
Au13 S3 C1B C2B 164.2(9)
Au13 S3 C1B C8B 44.0(10)
Au13 S3 C1B C9B -76.4(10)
Au13 S8 C1G C2G -58.2(9)
Au13 S8 C1G C8G -178.4(8)
Au13 S8 C1G C9G 62.7(9)
Au14 S5 C1D C2D 59.8(9)
Au14 S5 C1D C8D -60.7(9)
Au14 S5 C1D C9D 178.9(8)
Au14 S9 C1H C2H -53.9(9)
Au14 S9 C1H C8H -175.2(8)
Au14 S9 C1H C9H 65.5(8)
Au15 S10 C1I C2I 72.6(10)
Au15 S10 C1I C8I -48.0(10)
Au15 S10 C1I C9I -168.3(9)
Au16 S11 C1J C2J -50.8(10)
Au16 S11 C1J C8J -171.4(8)
Au16 S11 C1J C9J 69.9(9)
Au16 S16 C1O C2O 82.8(8)
Au16 S16 C1O C8O -36.8(9)
Au16 S16 C1O C9O -157.7(8)
Au17 S16 C1O C2O 165.0(8)
Au17 S16 C1O C8O 45.4(9)
Au17 S16 C1O C9O -75.5(9)
Au18 S10 C1I C2I 176.9(9)
Au18 S10 C1I C8I 56.3(10)
Au18 S10 C1I C9I -64.0(10)
Au18 S15 C1N C2N -52.0(9)
Au18 S15 C1N C8N -172.9(8)
Au18 S15 C1N C9N 67.4(9)
Au19 S9 C1H C2H 56.3(10)
Au19 S9 C1H C8H -65.0(10)
Au19 S9 C1H C9H 175.8(7)
Au20 S12 C1K C2K 168.5(8)
Au20 S12 C1K C8K 47.6(9)
Au20 S12 C1K C9K -72.1(9)
Au21 S8 C1G C2G 49.6(9)
Au21 S8 C1G C8G -70.7(9)
Au21 S8 C1G C9G 170.5(8)
Au21 S9 C1H C2H -150.7(7)
Au21 S9 C1H C8H 88.1(8)
Au21 S9 C1H C9H -31.2(9)
Au22 S13 C1L C2L -57.7(9)
Au22 S13 C1L C8L -177.8(7)
Au22 S13 C1L C9L 63.1(9)
Au23 S13 C1L C2L 46.6(9)
Au23 S13 C1L C8L -73.5(8)
Au23 S13 C1L C9L 167.4(7)
Au23 S14 C1M C2M -50.5(9)
Au23 S14 C1M C8M -170.0(8)
Au23 S14 C1M C9M 70.2(9)
Au24 S14 C1M C2M 44.4(9)
Au24 S14 C1M C8M -75.1(9)
Au24 S14 C1M C9M 165.1(8)
Au24 S15 C1N C2N 51.6(9)
Au24 S15 C1N C8N -69.4(9)
Au24 S15 C1N C9N 170.9(8)
S1 C1 C2 C3 179.4(10)
S1 C1 C8 C7 -177.7(10)
S1 C1 C9 C5 -179.9(10)
C1 C2 C3 C4 -58.7(13)
C1 C2 C3 C10 59.3(13)
C2 C1 C8 C7 61.3(12)
C2 C1 C9 C5 -59.2(12)
C2 C3 C4 C5 61.8(14)
C2 C3 C10 C7 -61.3(13)
C3 C4 C5 C6 55.5(15)
C3 C4 C5 C9 -61.5(14)
C4 C3 C10 C7 54.6(14)
C4 C5 C6 C7 -55.8(14)
C4 C5 C9 C1 58.5(13)
C5 C6 C7 C8 -61.7(14)
C5 C6 C7 C10 57.7(14)
C6 C5 C9 C1 -60.7(13)
C6 C7 C8 C1 58.4(13)
C6 C7 C10 C3 -56.9(14)
C8 C1 C2 C3 -59.9(12)
C8 C1 C9 C5 59.9(12)
C8 C7 C10 C3 63.1(13)
C9 C1 C2 C3 59.9(12)
C9 C1 C8 C7 -58.5(12)
C9 C5 C6 C7 61.5(14)
C10 C3 C4 C5 -54.8(15)
C10 C7 C8 C1 -62.7(13)
S2 C1A C2A C3A -179.3(10)
S2 C1A C8A C7A 179.6(10)
S2 C1A C9A C5A -179.7(10)
C1A C2A C3A C4A -58.9(13)
C1A C2A C3A C10A 59.3(13)
C2A C1A C8A C7A 59.3(12)
C2A C1A C9A C5A -59.0(12)
C2A C3A C4A C5A 61.4(14)
C2A C3A C10A C7A -61.2(13)
C3A C4A C5A C6A 56.5(14)
C3A C4A C5A C9A -62.2(14)
C4A C3A C10A C7A 54.5(14)
C4A C5A C6A C7A -57.1(14)
C4A C5A C9A C1A 59.7(13)
C5A C6A C7A C8A -61.4(14)
C5A C6A C7A C10A 57.9(14)
C6A C5A C9A C1A -60.5(13)
C6A C7A C8A C1A 59.2(13)
C6A C7A C10A C3A -56.4(14)
C8A C1A C2A C3A -58.8(12)
C8A C1A C9A C5A 59.2(12)
C8A C7A C10A C3A 62.6(13)
C9A C1A C2A C3A 60.0(12)
C9A C1A C8A C7A -59.3(12)
C9A C5A C6A C7A 61.7(13)
C10A C3A C4A C5A -55.0(14)
C10A C7A C8A C1A -61.3(13)
S3 C1B C2B C3B 177.7(10)
S3 C1B C8B C7B -179.3(10)
S3 C1B C9B C5B -177.5(10)
C1B C2B C3B C4B -58.5(13)
C1B C2B C3B C10B 59.7(13)
C2B C1B C8B C7B 60.0(12)
C2B C1B C9B C5B -58.6(12)
C2B C3B C4B C5B 61.9(14)
C2B C3B C10B C7B -61.4(13)
C3B C4B C5B C6B 56.1(15)
C3B C4B C5B C9B -62.0(14)
C4B C3B C10B C7B 54.5(14)
C4B C5B C6B C7B -56.8(14)
C4B C5B C9B C1B 58.7(13)
C5B C6B C7B C8B -60.9(14)
C5B C6B C7B C10B 58.3(14)
C6B C5B C9B C1B -60.8(13)
C6B C7B C8B C1B 59.0(13)
C6B C7B C10B C3B -57.0(14)
C8B C1B C2B C3B -59.4(12)
C8B C1B C9B C5B 59.7(12)
C8B C7B C10B C3B 62.4(13)
C9B C1B C2B C3B 59.4(12)
C9B C1B C8B C7B -59.3(12)
C9B C5B C6B C7B 61.2(14)
C10B C3B C4B C5B -54.7(15)
C10B C7B C8B C1B -61.5(13)
S4 C1C C2C C3C 178.5(9)
S4 C1C C8C C7C -178.6(9)
S4 C1C C9C C5C 179.4(9)
C1C C2C C3C C4C -57.4(12)
C1C C2C C3C C10C 60.6(12)
C2C C1C C8C C7C 60.1(12)
C2C C1C C9C C5C -58.9(12)
C2C C3C C4C C5C 61.5(13)
C2C C3C C10C C7C -60.9(13)
C3C C4C C5C C6C 55.6(14)
C3C C4C C5C C9C -61.6(14)
C4C C3C C10C C7C 56.0(13)
C4C C5C C6C C7C -55.5(14)
C4C C5C C9C C1C 59.3(13)
C5C C6C C7C C8C -63.0(13)
C5C C6C C7C C10C 57.1(14)
C6C C5C C9C C1C -60.8(13)
C6C C7C C8C C1C 60.2(13)
C6C C7C C10C C3C -57.7(13)
C8C C1C C2C C3C -60.8(12)
C8C C1C C9C C5C 59.6(12)
C8C C7C C10C C3C 61.5(13)
C9C C1C C2C C3C 57.9(12)
C9C C1C C8C C7C -59.3(12)
C9C C5C C6C C7C 62.1(13)
C10C C3C C4C C5C -55.2(14)
C10C C7C C8C C1C -60.5(13)
S5 C1D C2D C3D 178.5(9)
S5 C1D C8D C7D -178.9(9)
S5 C1D C9D C5D -177.8(9)
C1D C2D C3D C4D -59.2(12)
C1D C2D C3D C10D 58.5(12)
C2D C1D C8D C7D 60.5(12)
C2D C1D C9D C5D -58.7(12)
C2D C3D C4D C5D 61.5(13)
C2D C3D C10D C7D -60.6(13)
C3D C4D C5D C6D 56.7(14)
C3D C4D C5D C9D -60.7(14)
C4D C3D C10D C7D 55.9(13)
C4D C5D C6D C7D -56.6(14)
C4D C5D C9D C1D 58.7(13)
C5D C6D C7D C8D -62.0(13)
C5D C6D C7D C10D 57.6(14)
C6D C5D C9D C1D -61.4(13)
C6D C7D C8D C1D 59.1(13)
C6D C7D C10D C3D -57.9(13)
C8D C1D C2D C3D -59.2(12)
C8D C1D C9D C5D 59.8(12)
C8D C7D C10D C3D 62.2(13)
C9D C1D C2D C3D 59.3(12)
C9D C1D C8D C7D -58.2(12)
C9D C5D C6D C7D 61.5(13)
C10D C3D C4D C5D -55.4(14)
C10D C7D C8D C1D -61.7(12)
S6 C1E C2E C3E 178.2(10)
S6 C1E C8E C7E -178.6(9)
S6 C1E C9E C5E -179.1(10)
C1E C2E C3E C4E -58.6(13)
C1E C2E C3E C10E 59.6(13)
C2E C1E C8E C7E 60.1(12)
C2E C1E C9E C5E -59.1(12)
C2E C3E C4E C5E 62.3(14)
C2E C3E C10E C7E -60.8(13)
C3E C4E C5E C6E 55.6(15)
C3E C4E C5E C9E -62.6(14)
C4E C3E C10E C7E 55.3(14)
C4E C5E C6E C7E -56.4(14)
C4E C5E C9E C1E 59.6(13)
C5E C6E C7E C8E -61.4(13)
C5E C6E C7E C10E 58.1(14)
C6E C5E C9E C1E -60.6(13)
C6E C7E C8E C1E 59.2(13)
C6E C7E C10E C3E -57.6(14)
C8E C1E C2E C3E -59.5(12)
C8E C1E C9E C5E 59.1(12)
C8E C7E C10E C3E 61.7(13)
C9E C1E C2E C3E 59.2(12)
C9E C1E C8E C7E -58.9(12)
C9E C5E C6E C7E 61.5(13)
C10E C3E C4E C5E -54.6(15)
C10E C7E C8E C1E -61.3(13)
S7 C1F C2F C3F 178.2(8)
S7 C1F C8F C7F -179.0(9)
S7 C1F C9F C5F -177.7(9)
C1F C2F C3F C4F -59.0(12)
C1F C2F C3F C10F 58.4(12)
C2F C1F C8F C7F 60.2(11)
C2F C1F C9F C5F -59.0(11)
C2F C3F C4F C5F 61.5(12)
C2F C3F C10F C7F -61.0(12)
C3F C4F C5F C6F 57.2(13)
C3F C4F C5F C9F -60.9(13)
C4F C3F C10F C7F 55.2(13)
C4F C5F C6F C7F -57.3(13)
C4F C5F C9F C1F 58.5(12)
C5F C6F C7F C8F -60.8(13)
C5F C6F C7F C10F 58.0(13)
C6F C5F C9F C1F -61.4(12)
C6F C7F C8F C1F 59.1(12)
C6F C7F C10F C3F -57.5(13)
C8F C1F C2F C3F -58.8(11)
C8F C1F C9F C5F 60.1(11)
C8F C7F C10F C3F 62.0(12)
C9F C1F C2F C3F 59.7(11)
C9F C1F C8F C7F -59.0(12)
C9F C5F C6F C7F 60.9(12)
C10F C3F C4F C5F -55.3(13)
C10F C7F C8F C1F -61.0(12)
S8 C1G C2G C3G 179.9(9)
S8 C1G C8G C7G -178.2(9)
S8 C1G C9G C5G 179.8(9)
C1G C2G C3G C4G -58.5(12)
C1G C2G C3G C10G 59.1(12)
C2G C1G C8G C7G 59.9(12)
C2G C1G C9G C5G -58.3(12)
C2G C3G C4G C5G 61.0(13)
C2G C3G C10G C7G -61.1(13)
C3G C4G C5G C6G 56.9(14)
C3G C4G C5G C9G -61.2(14)
C4G C3G C10G C7G 54.5(13)
C4G C5G C6G C7G -57.3(14)
C4G C5G C9G C1G 58.3(13)
C5G C6G C7G C8G -61.3(13)
C5G C6G C7G C10G 58.5(13)
C6G C5G C9G C1G -61.4(13)
C6G C7G C8G C1G 59.2(12)
C6G C7G C10G C3G -57.1(13)
C8G C1G C2G C3G -59.2(11)
C8G C1G C9G C5G 60.4(12)
C8G C7G C10G C3G 62.9(13)
C9G C1G C2G C3G 59.6(12)
C9G C1G C8G C7G -59.4(12)
C9G C5G C6G C7G 61.5(13)
C10G C3G C4G C5G -55.2(14)
C10G C7G C8G C1G -61.7(12)
S9 C1H C2H C3H -179.2(9)
S9 C1H C8H C7H -178.8(9)
S9 C1H C9H C5H -179.7(8)
C1H C2H C3H C4H -60.2(12)
C1H C2H C3H C10H 57.8(12)
C2H C1H C8H C7H 60.1(12)
C2H C1H C9H C5H -59.8(11)
C2H C3H C4H C5H 62.2(13)
C2H C3H C10H C7H -62.0(13)
C3H C4H C5H C6H 57.2(14)
C3H C4H C5H C9H -61.1(13)
C4H C3H C10H C7H 54.2(13)
C4H C5H C6H C7H -56.7(13)
C4H C5H C9H C1H 58.8(12)
C5H C6H C7H C8H -61.5(13)
C5H C6H C7H C10H 56.9(13)
C6H C5H C9H C1H -61.6(12)
C6H C7H C8H C1H 59.5(12)
C6H C7H C10H C3H -56.3(13)
C8H C1H C2H C3H -57.7(11)
C8H C1H C9H C5H 59.9(11)
C8H C7H C10H C3H 63.1(12)
C9H C1H C2H C3H 61.1(11)
C9H C1H C8H C7H -59.0(12)
C9H C5H C6H C7H 61.8(13)
C10H C3H C4H C5H -55.1(14)
C10H C7H C8H C1H -61.4(12)
S10 C1I C2I C3I 177.7(10)
S10 C1I C8I C7I -179.5(10)
S10 C1I C9I C5I -177.9(10)
C1I C2I C3I C4I -58.6(13)
C1I C2I C3I C10I 59.5(13)
C2I C1I C8I C7I 59.5(12)
C2I C1I C9I C5I -58.6(12)
C2I C3I C4I C5I 61.5(14)
C2I C3I C10I C7I -60.9(13)
C3I C4I C5I C6I 56.0(15)
C3I C4I C5I C9I -61.8(14)
C4I C3I C10I C7I 55.4(14)
C4I C5I C6I C7I -56.7(14)
C4I C5I C9I C1I 59.5(13)
C5I C6I C7I C8I -62.5(14)
C5I C6I C7I C10I 57.8(14)
C6I C5I C9I C1I -61.0(13)
C6I C7I C8I C1I 60.0(13)
C6I C7I C10I C3I -57.5(14)
C8I C1I C2I C3I -59.8(12)
C8I C1I C9I C5I 60.0(12)
C8I C7I C10I C3I 62.5(14)
C9I C1I C2I C3I 58.8(12)
C9I C1I C8I C7I -59.2(12)
C9I C5I C6I C7I 61.6(13)
C10I C3I C4I C5I -54.7(15)
C10I C7I C8I C1I -61.0(13)
S11 C1J C2J C3J 178.5(10)
S11 C1J C8J C7J -177.2(10)
S11 C1J C9J C5J 179.1(10)
C1J C2J C3J C4J -58.2(13)
C1J C2J C3J C10J 59.5(13)
C2J C1J C8J C7J 60.4(12)
C2J C1J C9J C5J -59.1(12)
C2J C3J C4J C5J 61.8(14)
C2J C3J C10J C7J -60.7(13)
C3J C4J C5J C6J 55.9(15)
C3J C4J C5J C9J -62.0(14)
C4J C3J C10J C7J 55.5(14)
C4J C5J C6J C7J -55.9(14)
C4J C5J C9J C1J 59.2(13)
C5J C6J C7J C8J -62.0(13)
C5J C6J C7J C10J 57.5(14)
C6J C5J C9J C1J -61.0(13)
C6J C7J C8J C1J 59.6(13)
C6J C7J C10J C3J -57.7(14)
C8J C1J C2J C3J -59.7(12)
C8J C1J C9J C5J 59.4(12)
C8J C7J C10J C3J 61.7(13)
C9J C1J C2J C3J 59.0(12)
C9J C1J C8J C7J -59.0(12)
C9J C5J C6J C7J 61.9(13)
C10J C3J C4J C5J -54.8(14)
C10J C7J C8J C1J -61.1(13)
S12 C1K C2K C3K 177.5(9)
S12 C1K C8K C7K -179.5(9)
S12 C1K C9K C5K -177.3(9)
C1K C2K C3K C4K -58.4(12)
C1K C2K C3K C10K 59.3(12)
C2K C1K C8K C7K 59.4(11)
C2K C1K C9K C5K -58.2(12)
C2K C3K C4K C5K 61.1(13)
C2K C3K C10K C7K -60.3(13)
C3K C4K C5K C6K 56.5(14)
C3K C4K C5K C9K -61.5(14)
C4K C3K C10K C7K 55.9(13)
C4K C5K C6K C7K -57.0(14)
C4K C5K C9K C1K 58.9(13)
C5K C6K C7K C8K -62.2(13)
C5K C6K C7K C10K 58.0(13)
C6K C5K C9K C1K -61.7(12)
C6K C7K C8K C1K 60.0(12)
C6K C7K C10K C3K -57.9(13)
C8K C1K C2K C3K -59.7(12)
C8K C1K C9K C5K 60.7(11)
C8K C7K C10K C3K 61.7(13)
C9K C1K C2K C3K 59.0(12)
C9K C1K C8K C7K -59.9(11)
C9K C5K C6K C7K 62.0(13)
C10K C3K C4K C5K -55.2(14)
C10K C7K C8K C1K -60.5(12)
S13 C1L C2L C3L -179.7(8)
S13 C1L C8L C7L -177.8(9)
S13 C1L C9L C5L 178.4(9)
C1L C2L C3L C4L -58.4(12)
C1L C2L C3L C10L 59.2(12)
C2L C1L C8L C7L 59.8(11)
C2L C1L C9L C5L -59.2(11)
C2L C3L C4L C5L 60.3(13)
C2L C3L C10L C7L -61.0(12)
C3L C4L C5L C6L 57.5(13)
C3L C4L C5L C9L -61.3(13)
C4L C3L C10L C7L 54.7(13)
C4L C5L C6L C7L -57.2(13)
C4L C5L C9L C1L 59.3(12)
C5L C6L C7L C8L -61.7(13)
C5L C6L C7L C10L 57.7(13)
C6L C5L C9L C1L -60.9(12)
C6L C7L C8L C1L 59.3(12)
C6L C7L C10L C3L -56.5(13)
C8L C1L C2L C3L -59.0(11)
C8L C1L C9L C5L 59.2(11)
C8L C7L C10L C3L 62.6(12)
C9L C1L C2L C3L 59.9(11)
C9L C1L C8L C7L -59.1(11)
C9L C5L C6L C7L 62.1(13)
C10L C3L C4L C5L -55.8(13)
C10L C7L C8L C1L -61.6(12)
S14 C1M C2M C3M 178.7(9)
S14 C1M C8M C7M -177.8(9)
S14 C1M C9M C5M 179.8(9)
C1M C2M C3M C4M -57.8(13)
C1M C2M C3M C10M 60.1(12)
C2M C1M C8M C7M 61.0(12)
C2M C1M C9M C5M -59.0(12)
C2M C3M C4M C5M 61.1(14)
C2M C3M C10M C7M -60.5(13)
C3M C4M C5M C6M 56.2(15)
C3M C4M C5M C9M -61.3(14)
C4M C3M C10M C7M 56.2(13)
C4M C5M C6M C7M -55.3(14)
C4M C5M C9M C1M 58.9(13)
C5M C6M C7M C8M -62.6(13)
C5M C6M C7M C10M 57.1(14)
C6M C5M C9M C1M -61.0(13)
C6M C7M C8M C1M 59.1(12)
C6M C7M C10M C3M -57.7(13)
C8M C1M C2M C3M -60.2(12)
C8M C1M C9M C5M 59.2(12)
C8M C7M C10M C3M 61.5(13)
C9M C1M C2M C3M 59.0(12)
C9M C1M C8M C7M -58.6(12)
C9M C5M C6M C7M 62.6(13)
C10M C3M C4M C5M -56.1(14)
C10M C7M C8M C1M -61.8(12)
S15 C1N C2N C3N 179.2(9)
S15 C1N C8N C7N -178.1(9)
S15 C1N C9N C5N -179.8(10)
C1N C2N C3N C4N -59.7(12)
C1N C2N C3N C10N 59.0(12)
C2N C1N C8N C7N 60.1(12)
C2N C1N C9N C5N -59.4(12)
C2N C3N C4N C5N 62.0(14)
C2N C3N C10N C7N -61.7(13)
C3N C4N C5N C6N 55.5(15)
C3N C4N C5N C9N -61.9(14)
C4N C3N C10N C7N 54.2(14)
C4N C5N C6N C7N -56.4(14)
C4N C5N C9N C1N 59.3(13)
C5N C6N C7N C8N -62.1(13)
C5N C6N C7N C10N 57.1(14)
C6N C5N C9N C1N -60.5(13)
C6N C7N C8N C1N 59.0(12)
C6N C7N C10N C3N -55.8(14)
C8N C1N C2N C3N -59.3(12)
C8N C1N C9N C5N 60.0(12)
C8N C7N C10N C3N 63.5(13)
C9N C1N C2N C3N 60.3(12)
C9N C1N C8N C7N -59.1(12)
C9N C5N C6N C7N 61.6(13)
C10N C3N C4N C5N -54.2(15)
C10N C7N C8N C1N -61.6(12)
S16 C1O C2O C3O 177.4(9)
S16 C1O C8O C7O 179.7(9)
S16 C1O C9O C5O -177.3(9)
C1O C2O C3O C4O -58.3(12)
C1O C2O C3O C10O 60.8(12)
C2O C1O C8O C7O 59.9(11)
C2O C1O C9O C5O -58.5(12)
C2O C3O C4O C5O 62.2(13)
C2O C3O C10O C7O -61.6(13)
C3O C4O C5O C6O 55.3(14)
C3O C4O C5O C9O -62.7(13)
C4O C3O C10O C7O 55.0(13)
C4O C5O C6O C7O -56.8(14)
C4O C5O C9O C1O 59.6(13)
C5O C6O C7O C8O -61.5(13)
C5O C6O C7O C10O 58.1(13)
C6O C5O C9O C1O -60.5(12)
C6O C7O C8O C1O 59.3(12)
C6O C7O C10O C3O -56.9(13)
C8O C1O C2O C3O -60.4(11)
C8O C1O C9O C5O 60.0(12)
C8O C7O C10O C3O 62.3(13)
C9O C1O C2O C3O 58.6(12)
C9O C1O C8O C7O -59.7(11)
C9O C5O C6O C7O 61.3(13)
C10O C3O C4O C5O -54.3(14)
C10O C7O C8O C1O -61.0(12)

loop_
_smtbx_masks_void_nr
_smtbx_masks_void_average_x
_smtbx_masks_void_average_y
_smtbx_masks_void_average_z
_smtbx_masks_void_volume
_smtbx_masks_void_count_electrons
1 -0.123 0.500 0.500 1850.4 1729.0
2 0.039 0.266 0.038 17.0 0.0
3 0.000 0.500 0.000 28.4 5.0
4 -0.039 0.734 0.962 17.0 0.0
5 0.500 0.500 0.000 524.4 509.1
6 0.344 0.836 0.381 18.9 0.0
7 0.434 0.894 0.613 9.8 0.0
8 0.566 0.106 0.387 9.8 0.0
9 0.656 0.164 0.619 18.9 0.0
